data_1551828
loop_
_publ_author_name
'Jia-Cheng Chang'
'Shin-Han Tseng'
'Chien-Chen Lai'
'Yi-Hung Liu'
'Shie-Ming Peng'
'Sheng-Hsien Chiu'

_publ_section_title
;
 Mechanically interlocked daisy-chain-like structures as multidimensional
 molecular muscles
;
_journal_name_full 'Nature Chemistry'
_journal_page_first 128
_journal_page_last 134
_journal_paper_doi 10.1038/nchem.2608
_journal_volume 9
_journal_year 2017
_chemical_formula_sum 'C190 H147 Cl6 F18 N20 O44 Zn3'
_chemical_formula_weight 4165.08
_space_group_crystal_system triclinic
_space_group_IT_number 2
_space_group_name_Hall '-P 1'
_space_group_name_H-M_alt 'P -1'
_atom_sites_solution_hydrogens geom
_cell_angle_alpha 85.206(2)
_cell_angle_beta 87.550(2)
_cell_angle_gamma 75.675(4)
_cell_formula_units_Z 2
_cell_length_a 12.1557(5)
_cell_length_b 24.1339(10)
_cell_length_c 39.3371(9)
_cell_measurement_reflns_used 5307
_cell_measurement_temperature 100(2)
_cell_measurement_theta_max 65.6000
_cell_measurement_theta_min 3.7490
_cell_volume 11139.3(7)
_computing_cell_refinement
; 
CrysAlisPro, Agilent Technologies, 
Version 1.171.37.35 (release 13-08-2014 CrysAlis171 .NET) 
(compiled Aug 13 2014,18:06:01) 
Empirical absorption correction using spherical harmonics, 
 implemented in SCALE3 ABSPACK scaling algorithm. 
;
_computing_data_collection
; 
CrysAlisPro, Agilent Technologies, 
Version 1.171.37.35 (release 13-08-2014 CrysAlis171 .NET) 
(compiled Aug 13 2014,18:06:01) 
Empirical absorption correction using spherical harmonics, 
 implemented in SCALE3 ABSPACK scaling algorithm. 
;
_computing_data_reduction
; 
CrysAlisPro, Agilent Technologies, 
Version 1.171.37.35 (release 13-08-2014 CrysAlis171 .NET) 
(compiled Aug 13 2014,18:06:01) 
Empirical absorption correction using spherical harmonics, 
 implemented in SCALE3 ABSPACK scaling algorithm. 
;
_computing_molecular_graphics OLEX2
_computing_publication_material CIFTAB
_computing_structure_refinement 'SHELXL-2014/7 (Sheldrick, 2014)'
_computing_structure_solution 'SHELXS-2014/7 (Sheldrick, 2014)'
_diffrn_ambient_temperature 100(2)
_diffrn_detector_area_resol_mean 5.1248
_diffrn_measured_fraction_theta_full 0.974
_diffrn_measured_fraction_theta_max 0.973
_diffrn_measurement_device_type 'Xcalibur, Atlas, Gemini'
_diffrn_radiation_type CuK\a
_diffrn_radiation_wavelength 1.54178
_diffrn_reflns_av_R_equivalents 0.1167
_diffrn_reflns_av_unetI/netI 0.2274
_diffrn_reflns_Laue_measured_fraction_full 0.974
_diffrn_reflns_Laue_measured_fraction_max 0.973
_diffrn_reflns_limit_h_max 14
_diffrn_reflns_limit_h_min -14
_diffrn_reflns_limit_k_max 19
_diffrn_reflns_limit_k_min -29
_diffrn_reflns_limit_l_max 47
_diffrn_reflns_limit_l_min -47
_diffrn_reflns_number 61427
_diffrn_reflns_point_group_measured_fraction_full 0.974
_diffrn_reflns_point_group_measured_fraction_max 0.973
_diffrn_reflns_theta_full 67.679
_diffrn_reflns_theta_max 67.999
_diffrn_reflns_theta_min 3.754
_diffrn_source 'Enhance (Cu) X-ray Source'
_exptl_absorpt_coefficient_mu 1.783
_exptl_absorpt_correction_T_max 1.00000
_exptl_absorpt_correction_T_min 0.79425
_exptl_absorpt_correction_type multi-scan
_exptl_absorpt_process_details
; 
CrysAlisPro, Agilent Technologies, 
Version 1.171.37.35 (release 13-08-2014 CrysAlis171 .NET) 
(compiled Aug 13 2014,18:06:01) 
Empirical absorption correction using spherical harmonics, 
 implemented in SCALE3 ABSPACK scaling algorithm. 
;
_exptl_crystal_density_diffrn 1.242
_exptl_crystal_description plate
_exptl_crystal_F_000 4266
_exptl_crystal_size_max 0.15
_exptl_crystal_size_mid 0.10
_exptl_crystal_size_min 0.05
_refine_diff_density_max 0.669
_refine_diff_density_min -0.552
_refine_diff_density_rms 0.092
_refine_ls_extinction_coef 0.00027(3)
_refine_ls_extinction_expression Fc^*^=kFc[1+0.001xFc^2^\l^3^/sin(2\q)]^-1/4^
_refine_ls_extinction_method 'SHELXL-2014/7 (Sheldrick 2014'
_refine_ls_goodness_of_fit_ref 1.176
_refine_ls_hydrogen_treatment constr
_refine_ls_matrix_type full
_refine_ls_number_parameters 2520
_refine_ls_number_reflns 39526
_refine_ls_number_restraints 1128
_refine_ls_restrained_S_all 11.893
_refine_ls_R_factor_all 0.3131
_refine_ls_R_factor_gt 0.1543
_refine_ls_shift/su_max 0.007
_refine_ls_shift/su_mean 0.000
_refine_ls_structure_factor_coef Fsqd
_refine_ls_weighting_details 'w=1/[\s^2^(Fo^2^)+(0.0800P)^2^] where P=(Fo^2^+2Fc^2^)/3'
_refine_ls_weighting_scheme calc
_refine_ls_wR_factor_gt 0.3195
_refine_ls_wR_factor_ref 0.4101
_reflns_Friedel_coverage 0.000
_reflns_Friedel_fraction_full .
_reflns_Friedel_fraction_max .
_reflns_number_gt 9721
_reflns_number_total 39526
_reflns_threshold_expression 'I > 2\s(I)'
_cod_data_source_file nchem.2608-s4.cif
_cod_data_source_block ic17467_sq
_cod_database_code 1551828
_shelx_space_group_comment
; 
The symmetry employed for this shelxl refinement is uniquely defined 
by the following loop, which should always be used as a source of 
symmetry information in preference to the above space-group names. 
They are only intended as comments. 
;

loop_
_space_group_symop_operation_xyz
'x, y, z'
'-x, -y, -z'

loop_
_atom_site_label
_atom_site_type_symbol
_atom_site_fract_x
_atom_site_fract_y
_atom_site_fract_z
_atom_site_U_iso_or_equiv
_atom_site_adp_type
_atom_site_occupancy
_atom_site_site_symmetry_order
_atom_site_calc_flag
_atom_site_refinement_flags_posn
_atom_site_refinement_flags_adp
_atom_site_refinement_flags_occupancy
_atom_site_disorder_assembly
_atom_site_disorder_group
Zn1 Zn 1.05079(14) 0.93363(8) 0.71340(4) 0.0834(6) Uani 1 1 d . . . . .
Zn2 Zn 0.40354(19) 0.70949(10) 0.40020(4) 0.1173(9) Uani 1 1 d . U . . .
Zn3 Zn 0.09345(16) 0.54835(9) 0.80885(4) 0.0983(7) Uani 1 1 d . . . . .
O1 O 0.8939(7) 0.9992(4) 0.7063(2) 0.088(3) Uani 1 1 d . . . . .
O5 O 1.1391(7) 0.8464(4) 0.7261(2) 0.089(3) Uani 1 1 d . . . . .
O6 O -0.4715(7) 0.3539(4) 0.8732(2) 0.089(3) Uani 1 1 d . . . . .
O7 O 0.2783(10) 0.7794(5) 0.4222(4) 0.178(5) Uani 1 1 d . U . . .
O11 O 0.5670(10) 0.6496(6) 0.3990(4) 0.174(3) Uani 1 1 d . U . . .
O12 O 1.6907(12) 0.9653(6) 0.8462(4) 0.184(7) Uani 1 1 d . . . . .
O13 O 0.2770(9) 0.5042(5) 0.8038(2) 0.128(3) Uani 1 1 d . U . . .
O17 O -0.0605(8) 0.6138(6) 0.7845(2) 0.153(5) Uani 1 1 d . . . . .
O18 O 0.3865(11) 0.8355(5) 0.1650(3) 0.136(4) Uani 1 1 d . . . . .
O19 O 1.0530(7) 0.9508(4) 0.7646(2) 0.106(3) Uani 1 1 d D . . . .
O20 O 0.0648(14) 0.4707(6) 0.8008(3) 0.227(8) Uani 1 1 d . . . . .
N1 N 0.9299(11) 0.8911(7) 0.7278(3) 0.091(4) Uani 1 1 d . U . . .
N2 N 0.1501(8) 0.6115(5) 0.8315(2) 0.085(3) Uani 1 1 d . . . . .
N3 N 0.0085(8) 0.5498(5) 0.8550(2) 0.084(3) Uani 1 1 d . . . . .
N4 N -0.4689(9) 0.3980(5) 0.9227(2) 0.094(4) Uani 1 1 d . . . . .
H4B H -0.5010 0.4017 0.9431 0.113 Uiso 1 1 calc R U . . .
N5 N -0.5835(10) 0.3353(5) 0.9193(3) 0.107(4) Uani 1 1 d . . . . .
H5A H -0.5968 0.3400 0.9412 0.128 Uiso 1 1 calc R U . . .
N6 N 0.4925(12) 0.7396(6) 0.4333(3) 0.106(4) Uani 1 1 d . . . . .
N7 N 1.0747(9) 0.9239(4) 0.6605(2) 0.079(3) Uani 1 1 d . . . . .
N8 N 1.1977(8) 0.9629(4) 0.7012(3) 0.081(3) Uani 1 1 d . . . . .
N9 N 1.6335(10) 1.0484(5) 0.8165(3) 0.097(4) Uani 1 1 d . . . . .
H9B H 1.6381 1.0843 0.8151 0.117 Uiso 1 1 calc R U . . .
N10 N 1.7518(10) 1.0438(5) 0.8589(3) 0.114(4) Uani 1 1 d . . . . .
H10G H 1.7668 1.0751 0.8488 0.137 Uiso 1 1 calc R U . . .
N11 N 0.1291(11) 0.5572(6) 0.7580(3) 0.090(4) Uani 1 1 d . . . . .
N12 N 0.3234(8) 0.6532(5) 0.4271(2) 0.080(3) Uani 1 1 d . . . . .
N13 N 0.3363(9) 0.6801(5) 0.3606(2) 0.084(3) Uani 1 1 d . . . . .
N14 N 0.3722(9) 0.7454(5) 0.1630(3) 0.093(4) Uani 1 1 d . . . . .
H14K H 0.3698 0.7198 0.1486 0.112 Uiso 1 1 calc R U . . .
N15 N 0.3965(10) 0.7998(5) 0.1151(3) 0.107(4) Uani 1 1 d . . . . .
H15J H 0.3756 0.7739 0.1042 0.128 Uiso 1 1 calc R U . . .
C1 C 0.9533(14) 0.8354(9) 0.7354(4) 0.109(6) Uani 1 1 d . . . . .
C2 C 0.8718(13) 0.8048(7) 0.7473(3) 0.097(5) Uani 1 1 d . . . . .
H2A H 0.8916 0.7642 0.7513 0.116 Uiso 1 1 calc R U . . .
C3 C 0.7587(14) 0.8378(8) 0.7528(3) 0.092(5) Uani 1 1 d . . . . .
C4 C 0.7345(11) 0.8944(7) 0.7455(3) 0.090(5) Uani 1 1 d . . . . .
H4A H 0.6594 0.9169 0.7489 0.108 Uiso 1 1 calc R U . . .
C5 C 0.8249(15) 0.9220(8) 0.7321(3) 0.093(5) Uani 1 1 d . U . . .
C6 C 0.7981(12) 0.9868(7) 0.7242(4) 0.100(5) Uani 1 1 d . . . . .
H6A H 0.7297 0.9998 0.7101 0.121 Uiso 1 1 calc R U . . .
H6B H 0.7838 1.0066 0.7456 0.121 Uiso 1 1 calc R U . . .
C7 C 0.8627(13) 1.0609(7) 0.6994(4) 0.114(5) Uani 1 1 d . . . . .
H7A H 0.8568 1.0802 0.7209 0.137 Uiso 1 1 calc R U . . .
H7B H 0.7888 1.0732 0.6879 0.137 Uiso 1 1 calc R U . . .
C8 C 0.9594(14) 1.0758(7) 0.6757(5) 0.105(5) Uani 1 1 d . . . . .
C9 C 1.0395(13) 1.0984(6) 0.6890(4) 0.100(5) Uani 1 1 d . . . . .
H9A H 1.0354 1.1059 0.7124 0.120 Uiso 1 1 calc R U . . .
C10 C 1.1285(13) 1.1106(6) 0.6675(4) 0.102(5) Uani 1 1 d . . . . .
H10A H 1.1877 1.1237 0.6767 0.123 Uiso 1 1 calc R U . . .
C11 C 1.1284(14) 1.1033(6) 0.6336(5) 0.098(5) Uani 1 1 d . . . . .
C12 C 1.0480(15) 1.0822(7) 0.6186(5) 0.129(6) Uani 1 1 d . . . . .
H12A H 1.0479 1.0787 0.5948 0.155 Uiso 1 1 calc R U . . .
C13 C 0.9653(12) 1.0661(6) 0.6416(4) 0.095(4) Uani 1 1 d . . . . .
H13A H 0.9123 1.0480 0.6330 0.114 Uiso 1 1 calc R U . . .
C14 C 1.2199(13) 1.1174(7) 0.6090(4) 0.121(6) Uani 1 1 d D . . . .
H14A H 1.1877 1.1531 0.5949 0.145 Uiso 1 1 calc R U . . .
H14B H 1.2829 1.1237 0.6222 0.145 Uiso 1 1 calc R U . . .
O2 O 1.2617(9) 1.0728(5) 0.5880(3) 0.111(4) Uani 1 1 d D . . . .
C15 C 1.3510(13) 1.0792(7) 0.5674(4) 0.126(7) Uani 1 1 d D . . . .
H15A H 1.4133 1.0833 0.5817 0.151 Uiso 1 1 calc R U . . .
H15B H 1.3275 1.1149 0.5524 0.151 Uiso 1 1 calc R U . . .
C16 C 1.3956(14) 1.0283(8) 0.5451(4) 0.129(7) Uani 1 1 d D . . . .
H16A H 1.3365 1.0248 0.5294 0.155 Uiso 1 1 calc R U . . .
H16B H 1.4635 1.0330 0.5315 0.155 Uiso 1 1 calc R U . . .
O3 O 1.4231(9) 0.9796(6) 0.5689(3) 0.127(4) Uani 1 1 d D . . . .
C17 C 1.4778(14) 0.9283(7) 0.5521(4) 0.137(7) Uani 1 1 d D U . . .
H17A H 1.5565 0.9290 0.5448 0.164 Uiso 1 1 calc R U . . .
H17B H 1.4352 0.9251 0.5317 0.164 Uiso 1 1 calc R U . . .
C18 C 1.4774(16) 0.8776(8) 0.5790(5) 0.174(9) Uani 1 1 d D U . . .
H18A H 1.4016 0.8820 0.5902 0.209 Uiso 1 1 calc R U . . .
H18B H 1.4978 0.8406 0.5682 0.209 Uiso 1 1 calc R U . . .
O4 O 1.5597(11) 0.8798(6) 0.6028(3) 0.153(4) Uani 1 1 d D U . . .
C19 C 1.5836(16) 0.8315(8) 0.6255(4) 0.153(4) Uani 1 1 d D U . . .
H19A H 1.6556 0.8297 0.6369 0.183 Uiso 1 1 calc R U . . .
H19B H 1.5953 0.7971 0.6124 0.183 Uiso 1 1 calc R U . . .
C20 C 1.491(2) 0.8293(10) 0.6531(6) 0.150(4) Uani 1 1 d . U . . .
C21 C 1.5067(13) 0.8503(7) 0.6851(5) 0.126(7) Uani 1 1 d . . . . .
H21A H 1.5697 0.8661 0.6878 0.151 Uiso 1 1 calc R U . . .
C22 C 1.4323(12) 0.8476(7) 0.7114(4) 0.106(5) Uani 1 1 d . . . . .
H22A H 1.4433 0.8611 0.7327 0.128 Uiso 1 1 calc R U . . .
C23 C 1.3406(11) 0.8251(7) 0.7072(4) 0.096(5) Uani 1 1 d . . . . .
C24 C 1.3209(13) 0.8065(6) 0.6769(4) 0.100(5) Uani 1 1 d . . . . .
H24A H 1.2550 0.7929 0.6744 0.120 Uiso 1 1 calc R U . . .
C25 C 1.3981(17) 0.8074(7) 0.6491(5) 0.134(6) Uani 1 1 d . . . . .
H25A H 1.3865 0.7931 0.6281 0.160 Uiso 1 1 calc R U . . .
C26 C 1.2556(11) 0.8217(6) 0.7368(3) 0.089(4) Uani 1 1 d . . . . .
H26A H 1.2638 0.7811 0.7452 0.107 Uiso 1 1 calc R U . . .
H26B H 1.2725 0.8425 0.7558 0.107 Uiso 1 1 calc R U . . .
C27 C 1.0757(13) 0.8025(7) 0.7337(5) 0.139(7) Uani 1 1 d . . . . .
H27A H 1.0989 0.7805 0.7557 0.167 Uiso 1 1 calc R U . . .
H27B H 1.0883 0.7756 0.7154 0.167 Uiso 1 1 calc R U . . .
C28 C 0.6734(11) 0.8105(7) 0.7664(3) 0.099(5) Uani 1 1 d . . . . .
C29 C 0.6001(11) 0.7887(7) 0.7780(3) 0.097(5) Uani 1 1 d . . . . .
C30 C 0.5145(11) 0.7599(7) 0.7919(3) 0.080(4) Uani 1 1 d . . . . .
C31 C 0.4281(13) 0.7909(7) 0.8128(3) 0.105(5) Uani 1 1 d . . . . .
H31A H 0.4280 0.8290 0.8173 0.126 Uiso 1 1 calc R U . . .
C32 C 0.3423(13) 0.7663(7) 0.8270(3) 0.113(6) Uani 1 1 d . . . . .
H32A H 0.2856 0.7868 0.8418 0.136 Uiso 1 1 calc R U . . .
C33 C 0.3411(11) 0.7126(7) 0.8194(3) 0.085(4) Uani 1 1 d . . . . .
C34 C 0.4298(10) 0.6801(6) 0.7984(3) 0.078(4) Uani 1 1 d . . . . .
H34A H 0.4314 0.6416 0.7944 0.094 Uiso 1 1 calc R U . . .
C35 C 0.5151(11) 0.7064(7) 0.7838(3) 0.095(5) Uani 1 1 d . . . . .
H35A H 0.5715 0.6868 0.7687 0.114 Uiso 1 1 calc R U . . .
C36 C 0.2560(10) 0.6807(6) 0.8353(3) 0.084(4) Uani 1 1 d . . . . .
C37 C 0.2142(11) 0.6908(6) 0.8687(3) 0.099(5) Uani 1 1 d . . . . .
H37A H 0.2388 0.7169 0.8816 0.119 Uiso 1 1 calc R U . . .
C38 C 0.1363(11) 0.6615(6) 0.8819(3) 0.098(5) Uani 1 1 d . . . . .
H38A H 0.1021 0.6693 0.9037 0.117 Uiso 1 1 calc R U . . .
C39 C 0.1071(11) 0.6204(6) 0.8635(3) 0.088(4) Uani 1 1 d . . . . .
C40 C 0.2243(10) 0.6397(6) 0.8169(3) 0.086(4) Uani 1 1 d . . . . .
H40A H 0.2547 0.6323 0.7947 0.103 Uiso 1 1 calc R U . . .
C41 C 0.0234(12) 0.5890(7) 0.8767(3) 0.097(5) Uani 1 1 d . . . . .
C42 C -0.0319(12) 0.5949(7) 0.9075(3) 0.109(5) Uani 1 1 d . . . . .
H42A H -0.0153 0.6201 0.9228 0.130 Uiso 1 1 calc R U . . .
C43 C -0.1122(12) 0.5643(7) 0.9165(3) 0.113(6) Uani 1 1 d . . . . .
H43A H -0.1527 0.5693 0.9377 0.136 Uiso 1 1 calc R U . . .
C44 C -0.1339(10) 0.5258(6) 0.8943(3) 0.077(4) Uani 1 1 d . . . . .
C45 C -0.0687(10) 0.5188(6) 0.8632(3) 0.091(5) Uani 1 1 d . . . . .
H45A H -0.0798 0.4921 0.8480 0.109 Uiso 1 1 calc R U . . .
C46 C -0.2226(12) 0.4930(6) 0.9013(3) 0.091(5) Uani 1 1 d . . . . .
C47 C -0.2697(11) 0.4864(6) 0.9330(3) 0.101(5) Uani 1 1 d . . . . .
H47A H -0.2444 0.5028 0.9514 0.122 Uiso 1 1 calc R U . . .
C48 C -0.3545(12) 0.4564(6) 0.9393(3) 0.102(5) Uani 1 1 d . . . . .
H48A H -0.3890 0.4552 0.9614 0.122 Uiso 1 1 calc R U . . .
C49 C -0.3878(12) 0.4291(6) 0.9144(3) 0.096(5) Uani 1 1 d . . . . .
C50 C -0.3405(14) 0.4349(7) 0.8810(3) 0.131(6) Uani 1 1 d . . . . .
H50A H -0.3638 0.4171 0.8629 0.157 Uiso 1 1 calc R U . . .
C51 C -0.2583(14) 0.4674(8) 0.8749(4) 0.141(7) Uani 1 1 d . . . . .
H51A H -0.2273 0.4717 0.8526 0.169 Uiso 1 1 calc R U . . .
C52 C -0.5044(12) 0.3622(7) 0.9026(3) 0.093(5) Uani 1 1 d . . . . .
C53 C -0.6422(8) 0.3020(4) 0.9042(3) 0.114(6) Uani 1 1 d G . . . .
C54 C -0.6518(9) 0.2997(5) 0.8693(3) 0.111(5) Uani 1 1 d G . . . .
H54A H -0.6192 0.3237 0.8537 0.133 Uiso 1 1 calc R U . . .
C55 C -0.7092(10) 0.2625(5) 0.8573(3) 0.134(7) Uani 1 1 d DG . . . .
C56 C -0.7570(9) 0.2274(5) 0.8801(4) 0.145(8) Uani 1 1 d G U . . .
H56A H -0.7963 0.2019 0.8719 0.174 Uiso 1 1 calc R U . . .
C57 C -0.7474(9) 0.2297(4) 0.9150(3) 0.158(9) Uani 1 1 d DG U . . .
C58 C -0.6900(9) 0.2670(5) 0.9271(2) 0.108(5) Uani 1 1 d G . . . .
H58A H -0.6834 0.2685 0.9510 0.130 Uiso 1 1 calc R U . . .
C59 C -0.7956(16) 0.1932(8) 0.9403(5) 0.164(10) Uani 1 1 d D U . . .
F1 F -0.8059(13) 0.1456(6) 0.9285(5) 0.291(10) Uani 1 1 d D . . . .
F2 F -0.9046(10) 0.2216(5) 0.9469(3) 0.196(5) Uani 1 1 d D U . . .
F3 F -0.7463(11) 0.1786(6) 0.9684(4) 0.207(7) Uani 1 1 d D . . . .
C60 C -0.728(3) 0.2658(17) 0.8194(5) 0.171(12) Uani 1 1 d D U . . .
F4 F -0.6367(14) 0.2203(9) 0.8108(4) 0.247(9) Uani 1 1 d . . . . .
F5 F -0.8099(12) 0.2477(7) 0.8114(4) 0.259(8) Uani 1 1 d . U . . .
F6 F -0.711(2) 0.3074(9) 0.8038(3) 0.288(12) Uani 1 1 d . . . . .
C61 C 0.6029(18) 0.7134(10) 0.4390(6) 0.173(4) Uani 1 1 d . U . . .
C62 C 0.6654(14) 0.7341(8) 0.4603(4) 0.124(6) Uani 1 1 d . . . . .
H62A H 0.7446 0.7173 0.4618 0.149 Uiso 1 1 calc R U . . .
C63 C 0.6175(16) 0.7780(8) 0.4793(4) 0.102(5) Uani 1 1 d . . . . .
C64 C 0.5023(16) 0.8047(7) 0.4750(4) 0.110(5) Uani 1 1 d . . . . .
H64A H 0.4653 0.8370 0.4869 0.132 Uiso 1 1 calc R U . . .
C65 C 0.4436(14) 0.7809(8) 0.4519(4) 0.093(5) Uani 1 1 d . . . . .
C66 C 0.3238(15) 0.8093(8) 0.4443(5) 0.137(6) Uani 1 1 d . . . . .
H66A H 0.2784 0.8124 0.4659 0.164 Uiso 1 1 calc R U . . .
H66B H 0.3192 0.8486 0.4340 0.164 Uiso 1 1 calc R U . . .
C67 C 0.1642(16) 0.8057(8) 0.4168(6) 0.186(5) Uani 1 1 d . U . . .
H67A H 0.1583 0.8452 0.4065 0.223 Uiso 1 1 calc R U . . .
H67B H 0.1236 0.8088 0.4392 0.223 Uiso 1 1 calc R U . . .
C68 C 0.1082(10) 0.7763(5) 0.3952(4) 0.182(5) Uani 1 1 d G U . . .
C69 C 0.1081(10) 0.7841(5) 0.3598(4) 0.177(7) Uani 1 1 d G U . . .
H69 H 0.1541 0.8066 0.3482 0.213 Uiso 1 1 calc R U . . .
C70 C 0.0408(13) 0.7591(6) 0.3413(3) 0.153(8) Uani 1 1 d G . . . .
H70 H 0.0408 0.7645 0.3171 0.184 Uiso 1 1 calc R U . . .
C71 C -0.0265(11) 0.7262(6) 0.3583(5) 0.180(11) Uani 1 1 d G . . . .
C72 C -0.0265(10) 0.7183(5) 0.3937(5) 0.181(10) Uani 1 1 d G U . . .
H72 H -0.0725 0.6958 0.4053 0.218 Uiso 1 1 calc R U . . .
C73 C 0.0409(12) 0.7434(6) 0.4122(3) 0.172(7) Uani 1 1 d G U . . .
H73 H 0.0409 0.7380 0.4364 0.207 Uiso 1 1 calc R U . . .
C74 C -0.096(2) 0.7048(10) 0.3332(7) 0.259(6) Uani 1 1 d D U . . .
H74A H -0.1739 0.7297 0.3314 0.311 Uiso 1 1 calc R U . . .
H74B H -0.0592 0.7027 0.3102 0.311 Uiso 1 1 calc R U . . .
O8 O -0.0967(16) 0.6492(9) 0.3483(5) 0.263(5) Uani 1 1 d D U . . .
C75 C -0.097(2) 0.6107(10) 0.3242(6) 0.265(5) Uani 1 1 d D U . . .
H75A H -0.0327 0.6089 0.3078 0.319 Uiso 1 1 calc R U . . .
H75B H -0.1690 0.6216 0.3115 0.319 Uiso 1 1 calc R U . . .
C76 C -0.086(2) 0.5529(10) 0.3452(7) 0.261(5) Uani 1 1 d D U . . .
H76A H -0.0989 0.5585 0.3698 0.313 Uiso 1 1 calc R U . . .
H76B H -0.1416 0.5326 0.3378 0.313 Uiso 1 1 calc R U . . .
O9 O 0.0261(15) 0.5218(8) 0.3385(5) 0.251(5) Uani 1 1 d D U . . .
C77 C 0.0490(18) 0.4755(10) 0.3659(7) 0.243(5) Uani 1 1 d D U . . .
H77A H -0.0074 0.4520 0.3667 0.292 Uiso 1 1 calc R U . . .
H77B H 0.0512 0.4905 0.3885 0.292 Uiso 1 1 calc R U . . .
C78 C 0.1698(17) 0.4411(9) 0.3539(7) 0.236(5) Uani 1 1 d D U . . .
H78A H 0.1932 0.4037 0.3673 0.283 Uiso 1 1 calc R U . . .
H78B H 0.1705 0.4343 0.3294 0.283 Uiso 1 1 calc R U . . .
O10 O 0.2402(14) 0.4763(7) 0.3596(5) 0.225(5) Uani 1 1 d D U . . .
C79 C 0.3511(17) 0.4483(10) 0.3522(7) 0.222(5) Uani 1 1 d D U . . .
H79A H 0.3602 0.4412 0.3277 0.266 Uiso 1 1 calc R U . . .
H79B H 0.3718 0.4109 0.3658 0.266 Uiso 1 1 calc R U . . .
C80 C 0.4291(9) 0.4872(4) 0.3613(5) 0.128(6) Uani 1 1 d G U . . .
C81 C 0.4545(12) 0.4923(6) 0.3949(4) 0.179(10) Uani 1 1 d G . . . .
H81 H 0.4285 0.4698 0.4129 0.215 Uiso 1 1 calc R U . . .
C82 C 0.5180(12) 0.5304(8) 0.4020(3) 0.181(10) Uani 1 1 d G . . . .
H82 H 0.5354 0.5339 0.4249 0.217 Uiso 1 1 calc R U . . .
C83 C 0.5561(10) 0.5634(6) 0.3755(5) 0.177(4) Uani 1 1 d G U . . .
C84 C 0.5306(9) 0.5583(5) 0.3420(4) 0.142(6) Uani 1 1 d G U . . .
H84 H 0.5567 0.5809 0.3239 0.170 Uiso 1 1 calc R U . . .
C85 C 0.4672(9) 0.5202(6) 0.3349(3) 0.124(6) Uani 1 1 d G . . . .
H85 H 0.4498 0.5167 0.3120 0.148 Uiso 1 1 calc R U . . .
C86 C 0.6233(16) 0.6102(9) 0.3790(5) 0.178(4) Uani 1 1 d D U . . .
H86A H 0.6986 0.5919 0.3887 0.214 Uiso 1 1 calc R U . . .
H86B H 0.6355 0.6285 0.3562 0.214 Uiso 1 1 calc R U . . .
C87 C 0.6580(15) 0.6721(9) 0.4126(5) 0.176(4) Uani 1 1 d D U . . .
H87A H 0.6938 0.6923 0.3939 0.212 Uiso 1 1 calc R U . . .
H87B H 0.7172 0.6403 0.4231 0.212 Uiso 1 1 calc R U . . .
C88 C 0.6873(13) 0.7984(7) 0.5030(4) 0.114(6) Uani 1 1 d . . . . .
C89 C 0.7382(13) 0.8182(7) 0.5207(4) 0.107(5) Uani 1 1 d . . . . .
C90 C 0.8069(17) 0.8410(9) 0.5427(5) 0.152(5) Uani 1 1 d . U . . .
C91 C 0.8539(15) 0.8858(8) 0.5303(5) 0.154(5) Uani 1 1 d . U . . .
H91A H 0.8405 0.9030 0.5078 0.185 Uiso 1 1 calc R U . . .
C92 C 0.9231(16) 0.9048(8) 0.5530(5) 0.155(5) Uani 1 1 d . U . . .
H92A H 0.9561 0.9355 0.5451 0.186 Uiso 1 1 calc R U . . .
C93 C 0.9433(13) 0.8815(7) 0.5844(4) 0.103(5) Uani 1 1 d . . . . .
C94 C 0.8926(13) 0.8405(8) 0.5966(4) 0.122(6) Uani 1 1 d . . . . .
H94A H 0.9044 0.8252 0.6196 0.146 Uiso 1 1 calc R U . . .
C95 C 0.8230(12) 0.8196(7) 0.5765(4) 0.117(5) Uani 1 1 d . . . . .
H95A H 0.7868 0.7909 0.5858 0.140 Uiso 1 1 calc R U . . .
C96 C 1.0030(11) 0.9058(6) 0.6399(4) 0.092(5) Uani 1 1 d . . . . .
H96A H 0.9384 0.8952 0.6502 0.111 Uiso 1 1 calc R U . . .
C97 C 1.0204(11) 0.9023(6) 0.6052(3) 0.083(4) Uani 1 1 d . . . . .
C98 C 1.1106(12) 0.9215(6) 0.5905(3) 0.098(5) Uani 1 1 d . . . . .
H98A H 1.1246 0.9214 0.5665 0.118 Uiso 1 1 calc R U . . .
C99 C 1.1807(12) 0.9411(6) 0.6111(3) 0.098(5) Uani 1 1 d . . . . .
H99A H 1.2445 0.9529 0.6011 0.118 Uiso 1 1 calc R U . . .
C100 C 1.1601(11) 0.9437(6) 0.6459(3) 0.084(4) Uani 1 1 d . . . . .
C101 C 1.2321(11) 0.9630(6) 0.6695(3) 0.078(4) Uani 1 1 d . . . . .
C102 C 1.3253(10) 0.9812(6) 0.6575(3) 0.090(4) Uani 1 1 d . . . . .
H10B H 1.3454 0.9822 0.6339 0.108 Uiso 1 1 calc R U . . .
C103 C 1.3903(11) 0.9983(6) 0.6814(3) 0.097(5) Uani 1 1 d . . . . .
H10C H 1.4568 1.0103 0.6741 0.116 Uiso 1 1 calc R U . . .
C104 C 1.3578(10) 0.9978(6) 0.7153(3) 0.085(4) Uani 1 1 d . . . . .
C105 C 1.2560(10) 0.9799(6) 0.7253(3) 0.092(5) Uani 1 1 d . . . . .
H10D H 1.2299 0.9801 0.7484 0.111 Uiso 1 1 calc R U . . .
C106 C 1.4306(10) 1.0095(6) 0.7433(3) 0.080(4) Uani 1 1 d . . . . .
C107 C 1.4792(11) 1.0571(6) 0.7374(3) 0.091(4) Uani 1 1 d . . . . .
H10E H 1.4647 1.0812 0.7169 0.109 Uiso 1 1 calc R U . . .
C108 C 1.5471(11) 1.0684(6) 0.7614(3) 0.093(5) Uani 1 1 d . . . . .
H10F H 1.5836 1.0990 0.7574 0.112 Uiso 1 1 calc R U . . .
C109 C 1.5615(11) 1.0339(6) 0.7920(3) 0.084(4) Uani 1 1 d . . . . .
C110 C 1.5131(11) 0.9894(6) 0.7989(3) 0.088(4) Uani 1 1 d . . . . .
H11A H 1.5231 0.9675 0.8203 0.106 Uiso 1 1 calc R U . . .
C111 C 1.4485(11) 0.9768(7) 0.7738(3) 0.101(5) Uani 1 1 d . . . . .
H11B H 1.4157 0.9449 0.7778 0.121 Uiso 1 1 calc R U . . .
C112 C 1.6930(16) 1.0144(9) 0.8409(4) 0.120(7) Uani 1 1 d . . . . .
C113 C 1.7899(10) 1.0269(5) 0.8927(2) 0.116(6) Uani 1 1 d G . . . .
C114 C 1.8468(10) 1.0631(4) 0.9063(3) 0.125(6) Uani 1 1 d G U . . .
H11C H 1.8624 1.0946 0.8925 0.150 Uiso 1 1 calc R U . . .
C115 C 1.8808(10) 1.0531(5) 0.9400(3) 0.131(7) Uani 1 1 d G U . . .
C116 C 1.8579(11) 1.0069(6) 0.9601(2) 0.176(10) Uani 1 1 d G U . . .
H11D H 1.8812 1.0001 0.9832 0.211 Uiso 1 1 calc R U . . .
C117 C 1.8010(12) 0.9708(5) 0.9465(3) 0.197(12) Uani 1 1 d DG U . . .
C118 C 1.7670(11) 0.9808(5) 0.9128(3) 0.155(8) Uani 1 1 d G . . . .
H11E H 1.7281 0.9561 0.9036 0.186 Uiso 1 1 calc R U . . .
C119 C 1.7759(17) 0.9228(8) 0.9688(5) 0.196(14) Uani 1 1 d D U . . .
F7 F 1.7182(14) 0.8932(6) 0.9524(4) 0.254(8) Uani 1 1 d D . . . .
F8 F 1.8703(12) 0.8830(5) 0.9763(3) 0.191(6) Uani 1 1 d D U . . .
F9 F 1.7244(17) 0.9377(7) 0.9967(5) 0.305(12) Uani 1 1 d D . . . .
C120 C 1.9466(18) 1.0913(9) 0.9508(6) 0.239(16) Uani 1 1 d D U . . .
F10 F 2.0584(11) 1.0703(6) 0.9507(4) 0.233(7) Uani 1 1 d D . . . .
F11 F 1.9317(13) 1.0924(7) 0.9859(4) 0.264(8) Uani 1 1 d D U . . .
F12 F 1.9193(16) 1.1438(7) 0.9418(4) 0.300(11) Uani 1 1 d D U . . .
C121 C 0.0574(13) 0.5894(7) 0.7365(4) 0.101(5) Uani 1 1 d . U . . .
C122 C 0.0794(15) 0.5970(8) 0.7003(4) 0.121(6) Uani 1 1 d . . . . .
H12B H 0.0273 0.6223 0.6853 0.146 Uiso 1 1 calc R U . . .
C123 C 0.1843(14) 0.5640(7) 0.6892(3) 0.088(5) Uani 1 1 d . . . . .
C124 C 0.2611(13) 0.5318(7) 0.7116(3) 0.099(5) Uani 1 1 d . . . . .
H12C H 0.3345 0.5124 0.7038 0.119 Uiso 1 1 calc R U . . .
C125 C 0.2313(13) 0.5277(7) 0.7453(4) 0.088(4) Uani 1 1 d . . . . .
C126 C 0.3092(14) 0.4864(7) 0.7701(3) 0.110(5) Uani 1 1 d . . . . .
H12D H 0.3015 0.4469 0.7684 0.132 Uiso 1 1 calc R U . . .
H12E H 0.3893 0.4872 0.7648 0.132 Uiso 1 1 calc R U . . .
C127 C 0.3374(15) 0.4640(7) 0.8302(3) 0.132(3) Uani 1 1 d . U . . .
H12F H 0.4170 0.4489 0.8225 0.159 Uiso 1 1 calc R U . . .
H12G H 0.3016 0.4313 0.8342 0.159 Uiso 1 1 calc R U . . .
C128 C 0.3356(11) 0.4922(5) 0.8627(2) 0.128(3) Uani 1 1 d G U . . .
C129 C 0.3994(9) 0.5311(6) 0.8681(3) 0.143(7) Uani 1 1 d G . . . .
H12H H 0.4464 0.5422 0.8502 0.171 Uiso 1 1 calc R U . . .
C130 C 0.3946(10) 0.5536(5) 0.8996(4) 0.185(4) Uani 1 1 d G U . . .
H13B H 0.4382 0.5802 0.9033 0.222 Uiso 1 1 calc R U . . .
C131 C 0.3259(12) 0.5374(6) 0.9258(3) 0.186(3) Uani 1 1 d G U . . .
C132 C 0.2621(9) 0.4986(6) 0.9204(3) 0.184(4) Uani 1 1 d G U . . .
H13C H 0.2152 0.4875 0.9383 0.220 Uiso 1 1 calc R U . . .
C133 C 0.2669(9) 0.4760(4) 0.8889(3) 0.109(5) Uani 1 1 d G . . . .
H13D H 0.2233 0.4494 0.8852 0.131 Uiso 1 1 calc R U . . .
C134 C 0.3323(18) 0.5579(9) 0.9572(5) 0.190(3) Uani 1 1 d D U . . .
H13F H 0.3197 0.5295 0.9757 0.228 Uiso 1 1 calc R U . . .
H13G H 0.4085 0.5647 0.9599 0.228 Uiso 1 1 calc R U . . .
O14 O 0.2478(12) 0.6100(7) 0.9592(3) 0.197(3) Uani 1 1 d D U . . .
C135 C 0.2656(17) 0.6428(10) 0.9841(5) 0.217(4) Uani 1 1 d D U . . .
H13E H 0.3461 0.6445 0.9834 0.261 Uiso 1 1 calc R U . . .
H13H H 0.2488 0.6252 1.0068 0.261 Uiso 1 1 calc R U . . .
C136 C 0.1872(18) 0.7049(9) 0.9787(6) 0.224(4) Uani 1 1 d D U . . .
H13I H 0.1987 0.7293 0.9966 0.268 Uiso 1 1 calc R U . . .
H13P H 0.2015 0.7231 0.9560 0.268 Uiso 1 1 calc R U . . .
O15 O 0.0748(14) 0.6951(8) 0.9813(4) 0.229(4) Uani 1 1 d D U . . .
C137 C -0.0034(17) 0.7540(10) 0.9752(6) 0.233(4) Uani 1 1 d D U . . .
H13J H 0.0182 0.7746 0.9541 0.280 Uiso 1 1 calc R U . . .
H13K H -0.0053 0.7775 0.9948 0.280 Uiso 1 1 calc R U . . .
C138 C -0.1190(17) 0.7378(12) 0.9715(5) 0.230(4) Uani 1 1 d D U . . .
H13L H -0.1180 0.6999 0.9835 0.276 Uiso 1 1 calc R U . . .
H13M H -0.1829 0.7669 0.9808 0.276 Uiso 1 1 calc R U . . .
O16 O -0.1277(14) 0.7365(8) 0.9363(4) 0.231(4) Uani 1 1 d D U . . .
C139 C -0.2322(18) 0.7357(13) 0.9291(5) 0.233(5) Uani 1 1 d D U . . .
H13N H -0.2858 0.7731 0.9327 0.279 Uiso 1 1 calc R U . . .
H13O H -0.2574 0.7052 0.9435 0.279 Uiso 1 1 calc R U . . .
C140 C -0.2235(12) 0.7219(6) 0.8871(3) 0.168(4) Uani 1 1 d G U . . .
C141 C -0.1426(10) 0.7346(5) 0.8637(4) 0.165(3) Uani 1 1 d G U . . .
H141 H -0.1001 0.7610 0.8687 0.198 Uiso 1 1 calc R U . . .
C142 C -0.1239(9) 0.7087(6) 0.8330(3) 0.163(3) Uani 1 1 d G U . . .
H142 H -0.0686 0.7174 0.8170 0.196 Uiso 1 1 calc R U . . .
C143 C -0.1861(11) 0.6702(6) 0.8257(3) 0.161(3) Uani 1 1 d G U . . .
C144 C -0.2670(10) 0.6575(5) 0.8491(4) 0.162(3) Uani 1 1 d G U . . .
H144 H -0.3095 0.6311 0.8441 0.194 Uiso 1 1 calc R U . . .
C145 C -0.2857(9) 0.6834(6) 0.8798(3) 0.164(3) Uani 1 1 d G U . . .
H145 H -0.3410 0.6747 0.8958 0.196 Uiso 1 1 calc R U . . .
C146 C -0.1799(15) 0.6347(9) 0.7982(5) 0.162(3) Uani 1 1 d . U . . .
H14G H -0.2284 0.6566 0.7796 0.194 Uiso 1 1 calc R U . . .
H14H H -0.2103 0.6013 0.8061 0.194 Uiso 1 1 calc R U . . .
C147 C -0.0596(13) 0.6175(8) 0.7493(4) 0.128(6) Uani 1 1 d . U . . .
H14I H -0.0810 0.6582 0.7404 0.154 Uiso 1 1 calc R U . . .
H14J H -0.1154 0.5980 0.7413 0.154 Uiso 1 1 calc R U . . .
C148 C 0.2069(13) 0.5704(7) 0.6526(3) 0.112(6) Uani 1 1 d . . . . .
C149 C 0.2260(13) 0.5775(8) 0.6222(3) 0.117(6) Uani 1 1 d . . . . .
C150 C 0.2361(13) 0.5833(8) 0.5851(3) 0.111(6) Uani 1 1 d . U . . .
C151 C 0.2992(15) 0.6143(7) 0.5714(3) 0.125(6) Uani 1 1 d . . . . .
H15C H 0.3388 0.6327 0.5854 0.150 Uiso 1 1 calc R U . . .
C152 C 0.3107(14) 0.6216(8) 0.5347(3) 0.128(7) Uani 1 1 d . . . . .
H15D H 0.3589 0.6441 0.5243 0.154 Uiso 1 1 calc R U . . .
C153 C 0.2513(12) 0.5955(7) 0.5151(3) 0.100(5) Uani 1 1 d . . . . .
C154 C 0.1867(15) 0.5621(9) 0.5308(3) 0.158(9) Uani 1 1 d . . . . .
H15E H 0.1471 0.5425 0.5176 0.189 Uiso 1 1 calc R U . . .
C155 C 0.1780(15) 0.5564(9) 0.5659(4) 0.155(8) Uani 1 1 d . U . . .
H15F H 0.1312 0.5336 0.5767 0.186 Uiso 1 1 calc R U . . .
C156 C 0.3160(11) 0.6431(6) 0.4602(3) 0.088(4) Uani 1 1 d . . . . .
H15G H 0.3543 0.6628 0.4738 0.106 Uiso 1 1 calc R U . . .
C157 C 0.2582(13) 0.6070(6) 0.4769(3) 0.101(5) Uani 1 1 d . . . . .
C158 C 0.1939(14) 0.5812(8) 0.4568(3) 0.132(7) Uani 1 1 d . . . . .
H15H H 0.1469 0.5580 0.4671 0.159 Uiso 1 1 calc R U . . .
C159 C 0.2016(13) 0.5907(7) 0.4210(3) 0.111(6) Uani 1 1 d . . . . .
H15I H 0.1633 0.5724 0.4066 0.133 Uiso 1 1 calc R U . . .
C160 C 0.2651(11) 0.6268(6) 0.4076(3) 0.079(4) Uani 1 1 d . . . . .
C161 C 0.2770(12) 0.6432(6) 0.3703(3) 0.089(4) Uani 1 1 d . . . . .
C162 C 0.2302(11) 0.6157(6) 0.3448(3) 0.095(5) Uani 1 1 d . . . . .
H16C H 0.1888 0.5878 0.3516 0.114 Uiso 1 1 calc R U . . .
C163 C 0.2467(10) 0.6305(6) 0.3107(3) 0.079(4) Uani 1 1 d . . . . .
H16D H 0.2186 0.6122 0.2937 0.095 Uiso 1 1 calc R U . . .
C164 C 0.3037(11) 0.6714(6) 0.3019(3) 0.085(4) Uani 1 1 d . . . . .
C165 C 0.3466(12) 0.6956(6) 0.3277(3) 0.098(5) Uani 1 1 d . . . . .
H16E H 0.3852 0.7248 0.3214 0.117 Uiso 1 1 calc R U . . .
C166 C 0.3234(11) 0.6889(7) 0.2653(3) 0.084(4) Uani 1 1 d . . . . .
C167 C 0.3491(11) 0.6522(6) 0.2402(3) 0.093(5) Uani 1 1 d . . . . .
H16F H 0.3543 0.6126 0.2455 0.112 Uiso 1 1 calc R U . . .
C168 C 0.3682(12) 0.6721(7) 0.2063(3) 0.101(5) Uani 1 1 d . . . . .
H16G H 0.3884 0.6456 0.1892 0.121 Uiso 1 1 calc R U . . .
C169 C 0.3583(13) 0.7281(7) 0.1978(3) 0.097(5) Uani 1 1 d . . . . .
C170 C 0.3322(13) 0.7651(7) 0.2217(3) 0.110(5) Uani 1 1 d . . . . .
H17C H 0.3265 0.8047 0.2159 0.132 Uiso 1 1 calc R U . . .
C171 C 0.3125(13) 0.7458(8) 0.2565(3) 0.109(6) Uani 1 1 d . . . . .
H17D H 0.2918 0.7727 0.2733 0.131 Uiso 1 1 calc R U . . .
C172 C 0.3882(17) 0.7946(10) 0.1490(5) 0.126(7) Uani 1 1 d . . . . .
C173 C 0.4351(9) 0.8425(4) 0.0949(2) 0.111(6) Uani 1 1 d G . . . .
C174 C 0.4126(9) 0.8468(5) 0.0603(3) 0.123(6) Uani 1 1 d G . . . .
H17E H 0.3718 0.8224 0.0516 0.147 Uiso 1 1 calc R U . . .
C175 C 0.4498(11) 0.8869(6) 0.03829(18) 0.134(7) Uani 1 1 d DG . . . .
C176 C 0.5096(11) 0.9227(5) 0.0509(3) 0.159(8) Uani 1 1 d G U . . .
H17F H 0.5351 0.9501 0.0359 0.191 Uiso 1 1 calc R U . . .
C177 C 0.5321(10) 0.9184(5) 0.0855(3) 0.154(8) Uani 1 1 d DG U . . .
C178 C 0.4949(9) 0.8783(5) 0.10748(19) 0.113(5) Uani 1 1 d G . . . .
H17G H 0.5103 0.8753 0.1311 0.135 Uiso 1 1 calc R U . . .
C179 C 0.4280(17) 0.8894(8) 0.0007(4) 0.154(9) Uani 1 1 d D U . . .
F13 F 0.3285(11) 0.8811(7) -0.0063(3) 0.222(7) Uani 1 1 d D U . . .
F14 F 0.5050(12) 0.8477(7) -0.0144(3) 0.204(6) Uani 1 1 d D . . . .
F15 F 0.4387(16) 0.9364(7) -0.0158(3) 0.274(9) Uani 1 1 d D . . . .
C180 C 0.5839(17) 0.9622(8) 0.0992(5) 0.164(9) Uani 1 1 d D U . . .
F16 F 0.6602(12) 0.9757(6) 0.0770(3) 0.215(7) Uani 1 1 d D . . . .
F17 F 0.6450(12) 0.9383(6) 0.1261(3) 0.195(6) Uani 1 1 d D . . . .
F18 F 0.5166(16) 1.0085(8) 0.1077(6) 0.324(12) Uani 1 1 d D U . . .
Cl1 Cl 0.3747(6) 0.4667(3) 0.23858(17) 0.186(2) Uani 1 1 d D U . . .
O21 O 0.3336(13) 0.4175(6) 0.2575(3) 0.204(3) Uani 1 1 d D U . . .
O22 O 0.3241(13) 0.5140(6) 0.2554(4) 0.211(3) Uani 1 1 d D U . . .
O23 O 0.4878(11) 0.4565(7) 0.2478(4) 0.215(3) Uani 1 1 d D U . . .
O24 O 0.3678(14) 0.4573(7) 0.2060(3) 0.219(3) Uani 1 1 d D U . . .
Cl2 Cl 0.2086(9) 0.9393(5) 0.4889(2) 0.262(3) Uani 1 1 d . U . . .
O25 O 0.1467(17) 0.9891(10) 0.5117(5) 0.269(4) Uani 1 1 d . U . . .
O26 O 0.2565(17) 0.8705(10) 0.5207(5) 0.283(6) Uani 1 1 d . U . . .
O27 O 0.3182(18) 0.9499(9) 0.4705(5) 0.259(4) Uani 1 1 d . U . . .
O28 O 0.1130(17) 0.9394(9) 0.4653(5) 0.263(4) Uani 1 1 d . U . . .
Cl3 Cl 0.4524(6) 0.8297(3) 0.35017(14) 0.1839(18) Uani 1 1 d D U . . .
O29 O 0.4801(11) 0.7661(5) 0.3612(3) 0.175(2) Uani 1 1 d D U . . .
O30 O 0.4027(13) 0.8380(6) 0.3187(3) 0.202(3) Uani 1 1 d D U . . .
O31 O 0.5560(12) 0.8424(6) 0.3393(3) 0.190(3) Uani 1 1 d D U . . .
O32 O 0.4165(14) 0.8609(6) 0.3776(3) 0.218(3) Uani 1 1 d D U . . .
Cl4 Cl 0.3599(6) 0.3867(3) 0.00810(13) 0.193(3) Uani 1 1 d D U . . .
O33 O 0.3908(11) 0.3711(6) 0.0441(2) 0.199(3) Uani 1 1 d D U . . .
O34 O 0.2452(11) 0.4233(6) 0.0059(3) 0.202(4) Uani 1 1 d D U . . .
O35 O 0.4317(11) 0.4170(6) -0.0088(2) 0.180(3) Uani 1 1 d D U . . .
O36 O 0.3671(12) 0.3352(6) -0.0083(3) 0.200(3) Uani 1 1 d D U . . .
Cl5 Cl 0.8973(11) 0.5839(7) 0.4640(5) 0.295(9) Uani 0.519(6) 1 d D U P A 1
O37 O 0.7701(14) 0.5912(12) 0.4629(10) 0.302(9) Uani 0.519(6) 1 d D U P A 1
O38 O 0.944(2) 0.5547(13) 0.4364(7) 0.296(9) Uani 0.519(6) 1 d D U P A 1
O39 O 0.931(2) 0.5450(13) 0.4922(7) 0.297(9) Uani 0.519(6) 1 d D U P A 1
O40 O 0.924(2) 0.6343(9) 0.4694(9) 0.294(9) Uani 0.519(6) 1 d D U P A 1
Cl5' Cl 0.4280(10) 0.3133(5) 0.4249(3) 0.164(5) Uani 0.481(6) 1 d D U P A 2
O37' O 0.3220(17) 0.3009(10) 0.4141(6) 0.170(5) Uani 0.481(6) 1 d D U P A 2
O38' O 0.4799(19) 0.2776(9) 0.4515(6) 0.171(5) Uani 0.481(6) 1 d D U P A 2
O39' O 0.3979(19) 0.3627(8) 0.4419(6) 0.171(5) Uani 0.481(6) 1 d D U P A 2
O40' O 0.4970(18) 0.3174(10) 0.3961(5) 0.164(5) Uani 0.481(6) 1 d D U P A 2
Cl6 Cl 1.9304(6) 1.0976(4) 0.79426(19) 0.206(2) Uani 1 1 d D U . . .
O41 O 1.9462(12) 1.1524(6) 0.7721(4) 0.219(4) Uani 1 1 d D U . . .
O42 O 1.8371(11) 1.0835(7) 0.7843(3) 0.202(3) Uani 1 1 d D U . . .
O43 O 1.9169(12) 1.1147(7) 0.8265(3) 0.217(4) Uani 1 1 d D U . . .
O44 O 2.0357(11) 1.0645(6) 0.7860(4) 0.217(4) Uani 1 1 d D U . . .
N16 N 0.7051(17) 0.9383(11) 0.6604(5) 0.185(10) Uani 1 1 d . . . . .
C181 C 0.6860(18) 0.9675(11) 0.6354(7) 0.151(10) Uani 1 1 d . . . . .
C182 C 0.664(2) 1.0017(10) 0.6033(5) 0.187(11) Uani 1 1 d . . . . .
N17 N 1.203(2) 1.1756(12) 0.7403(8) 0.208(12) Uani 1 1 d . . . . .
C183 C 1.2251(19) 1.1375(13) 0.7667(12) 0.179(16) Uani 1 1 d . . . . .
C184 C 1.239(3) 1.1082(14) 0.8011(8) 0.244(18) Uani 1 1 d . . . . .
N18 N 0.2537(13) 0.6756(7) 0.7300(4) 0.114(5) Uani 1 1 d . . . . .
C185 C 0.332(2) 0.6607(11) 0.7129(6) 0.157(10) Uani 1 1 d . . . . .
C186 C 0.4147(18) 0.6469(8) 0.6868(5) 0.160(8) Uani 1 1 d . . . . .
N19 N -0.326(4) 0.6270(14) 0.2798(8) 0.270(18) Uani 1 1 d . . . . .
C187 C -0.383(2) 0.7416(15) 0.2751(6) 0.197(10) Uani 1 1 d . . . . .
C188 C -0.353(3) 0.6739(19) 0.2782(8) 0.177(13) Uani 1 1 d . . . . .
N20 N 0.056(2) 0.4008(11) 0.9350(9) 0.132(12) Uani 0.5 1 d . . P . .
C189 C 0.037(5) 0.422(2) 0.9743(18) 0.23(3) Uani 0.5 1 d . . P . .
C190 C -0.018(4) 0.433(2) 0.9935(8) 0.16(2) Uani 0.5 1 d . . P . .
N21 N 1.881(5) 0.725(2) 0.6724(11) 0.21(2) Uani 0.5 1 d . . P . .
C191 C 1.702(4) 0.7021(13) 0.6878(8) 0.138(15) Uani 0.5 1 d . . P . .
C192 C 1.791(4) 0.7257(18) 0.6778(9) 0.117(18) Uani 0.5 1 d . . P . .

loop_
_atom_site_aniso_label
_atom_site_aniso_U_11
_atom_site_aniso_U_22
_atom_site_aniso_U_33
_atom_site_aniso_U_23
_atom_site_aniso_U_13
_atom_site_aniso_U_12
Zn1 0.0829(12) 0.1131(16) 0.0733(11) -0.0052(10) -0.0019(9) -0.0607(12)
Zn2 0.1552(19) 0.185(2) 0.0542(10) -0.0077(12) -0.0070(11) -0.1223(18)
Zn3 0.1186(16) 0.1531(19) 0.0535(9) -0.0175(10) 0.0243(9) -0.0918(15)
O1 0.081(6) 0.090(7) 0.096(6) 0.000(6) 0.011(5) -0.032(6)
O5 0.062(6) 0.112(8) 0.104(7) -0.024(6) 0.005(5) -0.040(6)
O6 0.115(7) 0.112(7) 0.059(5) -0.011(5) 0.014(5) -0.063(6)
O7 0.142(9) 0.108(8) 0.295(12) -0.072(8) -0.123(9) -0.011(6)
O11 0.120(7) 0.217(10) 0.211(9) -0.130(6) 0.014(6) -0.057(7)
O12 0.248(15) 0.129(11) 0.207(14) 0.018(10) -0.146(12) -0.093(11)
O13 0.161(8) 0.158(8) 0.050(4) -0.018(5) -0.011(5) -0.005(6)
O17 0.089(7) 0.335(17) 0.045(5) -0.035(8) -0.003(5) -0.063(9)
O18 0.219(13) 0.131(11) 0.065(6) 0.006(7) 0.051(7) -0.072(10)
O19 0.103(7) 0.155(9) 0.084(6) -0.002(6) -0.002(5) -0.078(7)
O20 0.39(2) 0.206(13) 0.159(11) -0.095(10) 0.188(12) -0.211(14)
N1 0.089(8) 0.124(12) 0.077(7) -0.005(8) 0.002(7) -0.056(9)
N2 0.095(8) 0.138(10) 0.043(5) -0.013(6) 0.002(5) -0.069(7)
N3 0.092(8) 0.128(10) 0.050(5) 0.003(6) 0.008(5) -0.065(8)
N4 0.104(8) 0.144(11) 0.058(6) -0.014(6) 0.026(6) -0.080(8)
N5 0.125(10) 0.150(11) 0.073(7) -0.033(7) 0.028(7) -0.083(9)
N6 0.116(11) 0.156(13) 0.069(7) -0.048(8) 0.026(7) -0.071(10)
N7 0.088(8) 0.085(8) 0.068(6) 0.005(6) 0.002(6) -0.036(6)
N8 0.090(8) 0.104(9) 0.069(6) -0.001(6) 0.006(6) -0.066(7)
N9 0.125(10) 0.107(10) 0.087(8) -0.004(7) -0.015(7) -0.077(8)
N10 0.143(11) 0.112(10) 0.113(10) 0.014(8) -0.051(8) -0.078(9)
N11 0.098(9) 0.134(11) 0.059(6) -0.009(7) -0.012(6) -0.066(9)
N12 0.106(8) 0.115(9) 0.041(5) -0.011(5) 0.006(5) -0.069(7)
N13 0.101(8) 0.123(10) 0.052(6) -0.010(6) -0.005(5) -0.070(7)
N14 0.124(10) 0.106(10) 0.066(7) -0.014(7) 0.007(6) -0.058(8)
N15 0.135(11) 0.127(11) 0.067(7) 0.014(7) 0.008(7) -0.056(9)
C1 0.077(11) 0.136(16) 0.126(14) -0.012(12) 0.007(9) -0.052(12)
C2 0.084(11) 0.121(13) 0.102(11) -0.027(9) 0.013(8) -0.052(10)
C3 0.100(12) 0.113(13) 0.081(9) -0.003(9) 0.001(8) -0.065(11)
C4 0.076(9) 0.132(14) 0.077(9) -0.016(9) 0.006(7) -0.052(10)
C5 0.107(10) 0.111(14) 0.082(9) -0.027(9) -0.007(9) -0.060(10)
C6 0.084(11) 0.097(12) 0.122(12) -0.031(10) -0.001(9) -0.018(9)
C7 0.110(13) 0.089(12) 0.130(14) 0.025(11) 0.004(10) -0.009(10)
C8 0.111(13) 0.097(12) 0.113(13) 0.008(10) 0.016(11) -0.045(10)
C9 0.123(13) 0.086(11) 0.103(11) 0.001(9) 0.001(10) -0.054(10)
C10 0.095(12) 0.105(13) 0.108(12) 0.025(11) -0.022(10) -0.031(10)
C11 0.115(13) 0.077(11) 0.111(13) 0.010(10) 0.005(11) -0.044(10)
C12 0.144(16) 0.140(16) 0.118(14) -0.010(12) 0.032(12) -0.068(13)
C13 0.097(11) 0.079(11) 0.111(12) -0.003(10) -0.007(10) -0.024(9)
C14 0.113(14) 0.136(16) 0.127(15) 0.016(13) 0.009(11) -0.064(13)
O2 0.125(9) 0.145(10) 0.079(7) 0.001(7) 0.016(6) -0.069(8)
C15 0.146(16) 0.174(19) 0.081(11) 0.032(12) -0.007(10) -0.098(14)
C16 0.153(16) 0.19(2) 0.071(10) 0.011(12) 0.014(11) -0.092(15)
O3 0.124(9) 0.184(13) 0.083(7) -0.023(8) 0.006(6) -0.054(9)
C17 0.174(17) 0.179(19) 0.095(11) -0.054(11) 0.052(11) -0.110(16)
C18 0.149(18) 0.18(2) 0.22(2) 0.021(15) -0.049(15) -0.086(16)
O4 0.158(9) 0.169(11) 0.127(9) 0.013(7) 0.014(6) -0.040(8)
C19 0.159(9) 0.166(11) 0.127(9) 0.016(7) 0.017(7) -0.039(9)
C20 0.155(9) 0.165(11) 0.125(9) 0.014(7) 0.017(7) -0.041(9)
C21 0.088(12) 0.124(14) 0.155(16) 0.069(13) 0.006(11) -0.036(10)
C22 0.089(11) 0.143(14) 0.097(11) 0.048(10) -0.017(9) -0.063(10)
C23 0.059(9) 0.108(13) 0.109(12) 0.007(10) 0.009(9) -0.009(9)
C24 0.094(11) 0.117(13) 0.102(12) -0.013(10) 0.017(9) -0.050(10)
C25 0.169(18) 0.118(15) 0.126(15) -0.020(11) 0.030(13) -0.058(13)
C26 0.079(10) 0.117(12) 0.075(9) 0.009(8) -0.012(7) -0.035(9)
C27 0.100(13) 0.111(14) 0.23(2) -0.028(13) 0.026(12) -0.066(12)
C28 0.089(10) 0.150(14) 0.080(9) -0.001(9) -0.003(8) -0.076(10)
C29 0.080(10) 0.152(14) 0.076(9) -0.013(9) 0.015(7) -0.065(10)
C30 0.059(8) 0.124(13) 0.071(8) -0.009(8) 0.006(6) -0.049(9)
C31 0.127(13) 0.136(14) 0.076(9) 0.000(9) -0.004(9) -0.081(12)
C32 0.143(14) 0.156(16) 0.082(10) -0.018(10) 0.016(9) -0.116(13)
C33 0.070(9) 0.138(14) 0.059(7) 0.009(8) 0.010(6) -0.056(9)
C34 0.086(9) 0.106(11) 0.061(7) 0.012(7) -0.005(7) -0.065(9)
C35 0.074(9) 0.140(14) 0.082(9) 0.004(9) 0.008(7) -0.052(10)
C36 0.078(9) 0.118(12) 0.062(8) 0.017(8) 0.009(7) -0.045(9)
C37 0.116(11) 0.149(14) 0.068(8) -0.024(8) 0.023(8) -0.098(11)
C38 0.103(11) 0.137(14) 0.067(8) -0.009(9) 0.005(8) -0.057(10)
C39 0.090(10) 0.139(13) 0.061(7) -0.017(8) 0.020(7) -0.077(10)
C40 0.101(10) 0.131(12) 0.051(7) 0.023(7) -0.011(6) -0.084(10)
C41 0.110(12) 0.124(13) 0.073(9) 0.009(9) -0.008(8) -0.067(10)
C42 0.122(12) 0.179(16) 0.060(8) -0.027(9) 0.041(8) -0.105(12)
C43 0.121(12) 0.191(17) 0.065(8) -0.038(10) 0.028(8) -0.104(12)
C44 0.069(8) 0.115(11) 0.057(7) 0.011(7) 0.005(6) -0.046(8)
C45 0.099(10) 0.146(13) 0.059(7) -0.032(8) 0.019(7) -0.086(10)
C46 0.119(11) 0.130(13) 0.048(7) -0.001(7) 0.005(7) -0.080(10)
C47 0.117(11) 0.160(14) 0.061(8) -0.031(9) 0.017(7) -0.094(11)
C48 0.147(13) 0.134(13) 0.054(7) -0.023(8) 0.028(8) -0.090(11)
C49 0.124(12) 0.140(13) 0.058(7) -0.005(8) 0.021(7) -0.098(11)
C50 0.179(16) 0.193(17) 0.065(9) -0.025(10) 0.031(9) -0.129(14)
C51 0.171(16) 0.206(19) 0.101(12) -0.025(12) 0.045(11) -0.153(15)
C52 0.103(11) 0.131(13) 0.069(8) -0.006(9) -0.005(8) -0.077(10)
C53 0.129(13) 0.152(15) 0.096(11) 0.000(11) 0.013(10) -0.107(12)
C54 0.122(13) 0.114(13) 0.109(12) -0.024(10) -0.013(10) -0.047(11)
C55 0.100(13) 0.177(19) 0.149(17) -0.075(15) 0.017(12) -0.061(13)
C56 0.076(11) 0.133(16) 0.24(2) -0.079(17) -0.007(14) -0.036(11)
C57 0.137(15) 0.162(17) 0.221(19) -0.046(16) 0.025(16) -0.120(14)
C58 0.100(12) 0.126(14) 0.111(12) -0.027(10) -0.002(9) -0.045(10)
C59 0.132(13) 0.17(2) 0.23(3) -0.05(2) 0.019(19) -0.102(15)
F1 0.280(17) 0.209(14) 0.46(3) -0.125(16) 0.126(16) -0.188(14)
F2 0.155(10) 0.195(12) 0.248(13) -0.010(10) 0.083(10) -0.079(9)
F3 0.192(14) 0.194(13) 0.253(17) 0.035(12) 0.025(11) -0.104(11)
C60 0.20(3) 0.23(3) 0.13(2) -0.07(2) 0.048(19) -0.13(3)
F4 0.192(14) 0.36(2) 0.181(13) -0.129(15) -0.046(10) -0.008(15)
F5 0.199(14) 0.333(19) 0.287(17) -0.157(14) -0.073(12) -0.088(13)
F6 0.55(3) 0.31(2) 0.089(9) -0.020(11) -0.056(13) -0.25(3)
C61 0.118(8) 0.217(10) 0.211(9) -0.129(7) 0.013(7) -0.059(7)
C62 0.104(12) 0.159(17) 0.131(14) -0.051(13) -0.042(10) -0.050(12)
C63 0.122(14) 0.123(15) 0.083(10) -0.012(10) -0.013(10) -0.067(12)
C64 0.150(15) 0.103(13) 0.092(10) -0.024(9) -0.042(11) -0.045(12)
C65 0.086(11) 0.120(14) 0.081(10) 0.013(10) -0.001(9) -0.045(11)
C66 0.124(15) 0.123(16) 0.163(17) -0.004(13) -0.035(13) -0.026(13)
C67 0.148(9) 0.116(8) 0.299(13) -0.072(8) -0.120(10) -0.006(7)
C68 0.144(9) 0.112(8) 0.298(13) -0.073(8) -0.122(10) -0.009(7)
C69 0.105(14) 0.127(16) 0.310(16) -0.018(19) -0.067(17) -0.036(12)
C70 0.142(18) 0.102(15) 0.21(2) -0.022(15) -0.074(16) -0.008(12)
C71 0.138(18) 0.16(2) 0.26(3) 0.02(2) -0.07(2) -0.064(15)
C72 0.16(2) 0.18(2) 0.22(3) -0.081(19) -0.038(18) -0.035(16)
C73 0.108(15) 0.122(16) 0.26(2) -0.091(13) -0.065(12) 0.049(9)
C74 0.274(11) 0.245(13) 0.314(13) -0.027(11) -0.046(11) -0.159(11)
O8 0.280(10) 0.247(12) 0.314(12) -0.031(10) -0.043(10) -0.155(10)
C75 0.272(10) 0.248(12) 0.318(12) -0.021(9) -0.023(10) -0.140(10)
C76 0.262(10) 0.246(11) 0.314(11) -0.019(9) -0.013(10) -0.137(10)
O9 0.243(9) 0.238(11) 0.311(11) -0.016(8) -0.007(9) -0.137(9)
C77 0.236(10) 0.235(11) 0.303(11) -0.020(9) -0.004(10) -0.140(10)
C78 0.230(10) 0.228(11) 0.297(11) -0.023(9) -0.005(10) -0.144(9)
O10 0.224(10) 0.217(10) 0.289(10) -0.024(8) -0.006(10) -0.153(9)
C79 0.217(11) 0.219(12) 0.283(12) -0.022(10) -0.003(11) -0.153(10)
C80 0.100(13) 0.099(14) 0.19(2) -0.048(14) 0.039(14) -0.021(10)
C81 0.15(2) 0.19(2) 0.17(2) -0.077(18) -0.017(17) 0.025(17)
C82 0.112(16) 0.24(3) 0.18(2) -0.09(2) -0.016(14) -0.001(16)
C83 0.120(8) 0.219(10) 0.216(9) -0.125(7) 0.017(7) -0.053(7)
C84 0.106(13) 0.152(16) 0.184(13) -0.036(14) 0.034(12) -0.060(12)
C85 0.106(12) 0.143(16) 0.146(15) -0.066(13) 0.051(11) -0.067(12)
C86 0.122(8) 0.220(10) 0.217(9) -0.125(7) 0.015(7) -0.054(7)
C87 0.120(8) 0.220(10) 0.214(9) -0.127(7) 0.014(7) -0.056(7)
C88 0.126(13) 0.155(15) 0.088(10) -0.008(10) -0.034(9) -0.082(12)
C89 0.121(12) 0.130(14) 0.093(10) -0.005(9) -0.023(9) -0.073(11)
C90 0.199(11) 0.183(12) 0.122(9) -0.005(8) -0.061(8) -0.129(9)
C91 0.200(11) 0.186(12) 0.124(9) -0.003(8) -0.060(8) -0.130(9)
C92 0.202(11) 0.185(12) 0.124(9) -0.002(8) -0.060(8) -0.128(9)
C93 0.128(12) 0.125(13) 0.083(10) 0.008(9) -0.055(9) -0.078(11)
C94 0.130(13) 0.204(18) 0.073(9) -0.049(10) 0.009(9) -0.111(13)
C95 0.104(12) 0.139(15) 0.123(13) -0.051(11) -0.005(10) -0.048(11)
C96 0.082(9) 0.117(12) 0.102(11) -0.012(9) -0.017(8) -0.065(9)
C97 0.080(9) 0.106(11) 0.075(9) 0.003(8) -0.017(7) -0.050(9)
C98 0.111(11) 0.135(13) 0.074(8) -0.015(8) -0.018(8) -0.073(10)
C99 0.114(11) 0.129(13) 0.074(9) 0.012(9) -0.019(8) -0.078(10)
C100 0.095(10) 0.109(11) 0.072(8) 0.009(8) -0.008(7) -0.074(9)
C101 0.097(10) 0.097(10) 0.057(7) 0.001(7) -0.005(7) -0.057(9)
C102 0.088(9) 0.145(13) 0.064(7) -0.012(8) -0.004(7) -0.082(10)
C103 0.102(10) 0.150(14) 0.066(8) -0.003(9) 0.016(7) -0.087(10)
C104 0.075(9) 0.117(12) 0.080(9) -0.010(8) 0.007(7) -0.056(9)
C105 0.074(9) 0.139(13) 0.089(9) -0.016(9) 0.007(7) -0.072(9)
C106 0.076(9) 0.110(11) 0.080(8) -0.032(8) 0.000(7) -0.063(8)
C107 0.096(10) 0.102(11) 0.088(9) -0.012(8) -0.010(8) -0.047(9)
C108 0.091(10) 0.139(13) 0.080(9) -0.033(9) 0.013(8) -0.079(10)
C109 0.085(9) 0.112(12) 0.072(8) -0.022(8) 0.006(7) -0.055(9)
C110 0.100(10) 0.123(12) 0.068(8) -0.024(8) 0.000(7) -0.073(9)
C111 0.112(11) 0.141(14) 0.078(9) 0.000(9) 0.002(8) -0.086(11)
C112 0.167(16) 0.130(16) 0.097(12) 0.022(12) -0.050(11) -0.103(15)
C113 0.161(15) 0.126(15) 0.083(10) 0.011(10) -0.031(11) -0.078(13)
C114 0.145(14) 0.135(15) 0.114(11) 0.020(11) -0.054(11) -0.072(12)
C115 0.129(13) 0.177(18) 0.122(11) 0.000(13) -0.039(11) -0.100(14)
C116 0.22(2) 0.21(2) 0.144(17) 0.060(15) -0.067(15) -0.158(19)
C117 0.26(2) 0.26(3) 0.143(17) 0.100(17) -0.103(16) -0.22(2)
C118 0.207(19) 0.183(19) 0.120(14) 0.045(13) -0.075(14) -0.140(16)
C119 0.165(19) 0.19(2) 0.28(3) 0.08(3) -0.10(2) -0.145(15)
F7 0.333(18) 0.250(15) 0.237(15) 0.115(13) -0.126(14) -0.207(15)
F8 0.231(14) 0.174(12) 0.190(12) 0.043(10) -0.063(11) -0.099(11)
F9 0.37(2) 0.227(17) 0.30(2) 0.010(15) 0.184(19) -0.079(16)
C120 0.34(5) 0.25(2) 0.200(17) 0.05(3) -0.13(3) -0.21(3)
F10 0.170(12) 0.314(19) 0.277(16) -0.049(14) -0.035(12) -0.164(13)
F11 0.267(17) 0.34(2) 0.250(16) -0.118(16) -0.063(15) -0.153(15)
F12 0.43(2) 0.250(18) 0.308(19) 0.080(15) -0.253(18) -0.247(19)
C121 0.089(10) 0.146(16) 0.081(10) -0.024(10) 0.007(8) -0.048(10)
C122 0.127(14) 0.192(19) 0.059(9) -0.024(10) -0.001(9) -0.062(14)
C123 0.097(11) 0.125(14) 0.058(8) -0.014(9) 0.015(8) -0.057(11)
C124 0.098(11) 0.166(16) 0.054(8) -0.018(9) 0.022(8) -0.071(11)
C125 0.082(10) 0.116(13) 0.078(9) -0.029(9) 0.013(8) -0.042(10)
C126 0.134(14) 0.134(14) 0.061(8) -0.014(9) -0.008(9) -0.028(12)
C127 0.165(8) 0.159(9) 0.055(5) -0.013(5) -0.011(5) -0.002(7)
C128 0.160(8) 0.157(9) 0.052(5) -0.015(5) -0.008(5) -0.006(7)
C129 0.148(16) 0.19(2) 0.082(11) 0.004(12) -0.003(11) -0.030(14)
C130 0.171(8) 0.302(10) 0.095(5) -0.054(7) -0.014(6) -0.068(7)
C131 0.172(7) 0.303(10) 0.095(5) -0.054(6) -0.014(6) -0.066(6)
C132 0.171(8) 0.302(10) 0.091(5) -0.052(7) -0.014(6) -0.067(7)
C133 0.098(11) 0.128(14) 0.100(11) 0.014(10) -0.019(9) -0.027(10)
C134 0.175(7) 0.306(10) 0.099(5) -0.053(6) -0.015(6) -0.065(6)
O14 0.181(7) 0.313(9) 0.108(5) -0.058(6) -0.016(5) -0.064(6)
C135 0.194(8) 0.330(10) 0.127(6) -0.052(7) -0.011(7) -0.051(7)
C136 0.195(8) 0.338(10) 0.139(6) -0.058(7) -0.009(7) -0.053(8)
O15 0.198(8) 0.343(10) 0.145(6) -0.057(7) -0.006(7) -0.053(7)
C137 0.201(9) 0.351(10) 0.152(7) -0.069(8) -0.010(8) -0.058(8)
C138 0.195(9) 0.354(10) 0.150(7) -0.078(8) -0.012(8) -0.066(8)
O16 0.196(9) 0.357(10) 0.155(7) -0.095(8) -0.021(8) -0.073(9)
C139 0.193(11) 0.363(12) 0.155(8) -0.088(9) -0.011(10) -0.070(10)
C140 0.131(7) 0.251(10) 0.133(7) -0.035(7) 0.006(6) -0.062(7)
C141 0.129(7) 0.249(10) 0.130(6) -0.031(6) 0.004(5) -0.064(6)
C142 0.126(7) 0.248(10) 0.128(6) -0.030(6) 0.003(5) -0.065(6)
C143 0.125(7) 0.246(10) 0.125(6) -0.031(6) 0.002(5) -0.065(6)
C144 0.125(7) 0.247(10) 0.127(6) -0.031(6) 0.003(5) -0.065(6)
C145 0.126(7) 0.249(10) 0.129(6) -0.031(7) 0.003(6) -0.066(6)
C146 0.125(7) 0.247(10) 0.126(7) -0.031(7) 0.000(6) -0.063(6)
C147 0.105(11) 0.209(19) 0.075(10) -0.033(11) 0.000(9) -0.039(12)
C148 0.153(14) 0.165(16) 0.038(7) -0.002(8) 0.009(8) -0.079(12)
C149 0.136(13) 0.194(17) 0.054(8) -0.018(10) 0.009(8) -0.099(13)
C150 0.127(13) 0.186(17) 0.044(7) -0.005(9) 0.024(8) -0.089(12)
C151 0.188(17) 0.175(17) 0.045(7) -0.013(9) -0.002(9) -0.105(14)
C152 0.174(16) 0.202(19) 0.038(7) 0.001(9) -0.006(9) -0.105(15)
C153 0.108(12) 0.142(14) 0.056(8) -0.011(9) 0.009(8) -0.044(11)
C154 0.184(17) 0.29(3) 0.048(8) 0.008(12) 0.015(9) -0.164(18)
C155 0.182(18) 0.27(2) 0.061(9) -0.013(12) 0.024(10) -0.142(17)
C156 0.112(11) 0.131(12) 0.048(7) 0.002(7) 0.002(7) -0.083(10)
C157 0.158(14) 0.124(13) 0.042(6) 0.006(7) 0.002(8) -0.079(11)
C158 0.191(16) 0.217(18) 0.042(7) -0.010(9) -0.001(9) -0.153(15)
C159 0.166(14) 0.151(14) 0.058(8) -0.026(8) 0.010(8) -0.115(12)
C160 0.088(9) 0.088(10) 0.069(8) -0.001(7) -0.005(7) -0.036(8)
C161 0.112(11) 0.128(13) 0.042(6) 0.000(7) -0.020(7) -0.059(10)
C162 0.115(11) 0.128(13) 0.062(8) 0.004(8) 0.009(8) -0.073(10)
C163 0.098(10) 0.118(11) 0.036(6) -0.006(6) -0.009(6) -0.053(9)
C164 0.102(10) 0.122(12) 0.050(7) -0.003(7) -0.008(7) -0.064(9)
C165 0.142(13) 0.121(12) 0.057(8) 0.013(8) -0.017(8) -0.089(11)
C166 0.102(11) 0.102(12) 0.063(8) -0.009(8) 0.009(7) -0.051(10)
C167 0.141(12) 0.126(12) 0.043(6) -0.025(7) 0.016(7) -0.086(10)
C168 0.144(13) 0.138(14) 0.051(7) -0.013(8) 0.011(8) -0.093(12)
C169 0.148(13) 0.133(14) 0.033(6) -0.001(8) 0.001(7) -0.082(12)
C170 0.155(14) 0.120(13) 0.073(9) -0.017(9) 0.025(9) -0.072(12)
C171 0.160(15) 0.157(16) 0.033(6) -0.011(8) 0.009(8) -0.084(13)
C172 0.157(17) 0.16(2) 0.078(12) -0.018(13) 0.013(11) -0.063(16)
C173 0.128(13) 0.156(16) 0.060(9) 0.005(10) 0.022(9) -0.065(12)
C174 0.160(15) 0.132(15) 0.099(12) -0.007(11) 0.027(11) -0.085(12)
C175 0.179(17) 0.20(2) 0.043(7) 0.024(10) 0.018(9) -0.102(15)
C176 0.25(2) 0.161(18) 0.109(11) 0.002(13) -0.003(15) -0.128(17)
C177 0.24(2) 0.164(18) 0.080(9) 0.012(12) 0.034(13) -0.105(17)
C178 0.118(13) 0.135(15) 0.096(11) 0.000(11) 0.022(9) -0.056(12)
C179 0.24(2) 0.15(2) 0.108(16) 0.020(14) 0.009(17) -0.12(2)
F13 0.249(15) 0.38(2) 0.081(7) 0.047(9) -0.033(8) -0.175(14)
F14 0.286(17) 0.268(17) 0.094(8) -0.056(9) 0.036(8) -0.129(13)
F15 0.52(3) 0.260(18) 0.104(8) 0.061(10) -0.059(12) -0.232(19)
C180 0.26(3) 0.172(19) 0.114(16) 0.009(15) -0.009(18) -0.153(18)
F16 0.359(18) 0.261(14) 0.105(8) -0.021(8) 0.044(9) -0.233(14)
F17 0.276(15) 0.249(15) 0.121(8) 0.058(9) -0.058(9) -0.194(13)
F18 0.37(3) 0.27(2) 0.39(3) -0.20(2) 0.03(2) -0.147(19)
Cl1 0.226(6) 0.227(6) 0.151(5) -0.061(4) -0.004(5) -0.128(5)
O21 0.251(7) 0.232(8) 0.168(6) -0.046(6) -0.004(6) -0.125(6)
O22 0.258(7) 0.234(8) 0.172(7) -0.041(6) 0.009(6) -0.116(7)
O23 0.250(7) 0.245(7) 0.186(7) -0.042(6) -0.001(7) -0.122(7)
O24 0.265(7) 0.248(8) 0.169(7) -0.036(6) 0.001(7) -0.104(7)
Cl2 0.289(9) 0.335(9) 0.206(8) -0.078(6) -0.002(6) -0.139(8)
O25 0.289(11) 0.338(10) 0.215(9) -0.063(7) 0.005(8) -0.133(9)
O26 0.313(12) 0.352(13) 0.220(11) -0.091(9) 0.029(10) -0.134(11)
O27 0.277(11) 0.335(10) 0.203(9) -0.054(7) 0.005(7) -0.140(9)
O28 0.282(11) 0.337(10) 0.215(9) -0.068(8) -0.018(7) -0.142(9)
Cl3 0.291(5) 0.204(4) 0.104(3) -0.019(3) 0.000(3) -0.148(4)
O29 0.274(4) 0.201(4) 0.094(3) -0.015(3) -0.007(3) -0.137(4)
O30 0.297(6) 0.223(6) 0.118(5) -0.007(5) -0.014(5) -0.128(6)
O31 0.282(6) 0.214(6) 0.126(5) -0.006(5) -0.010(5) -0.158(5)
O32 0.320(6) 0.228(6) 0.135(5) -0.019(5) -0.001(6) -0.119(6)
Cl4 0.259(6) 0.290(7) 0.096(3) -0.071(4) 0.077(4) -0.190(5)
O33 0.270(7) 0.292(8) 0.094(5) -0.051(5) 0.069(5) -0.182(7)
O34 0.263(7) 0.304(8) 0.101(5) -0.063(5) 0.070(6) -0.181(7)
O35 0.246(7) 0.281(8) 0.084(4) -0.057(5) 0.081(5) -0.199(6)
O36 0.273(7) 0.289(8) 0.102(5) -0.067(5) 0.073(5) -0.188(7)
Cl5 0.152(9) 0.242(16) 0.52(3) 0.008(14) -0.011(13) -0.120(11)
O37 0.165(10) 0.246(17) 0.52(3) 0.006(15) -0.013(14) -0.118(12)
O38 0.158(10) 0.243(17) 0.52(3) 0.001(15) -0.015(14) -0.127(12)
O39 0.158(10) 0.243(17) 0.53(3) 0.004(15) -0.019(14) -0.126(12)
O40 0.154(10) 0.241(17) 0.52(3) 0.005(15) -0.014(14) -0.123(12)
Cl5' 0.208(11) 0.131(8) 0.180(11) 0.019(7) -0.024(7) -0.100(8)
O37' 0.208(12) 0.140(9) 0.186(11) 0.014(8) -0.022(8) -0.095(9)
O38' 0.211(11) 0.142(9) 0.182(12) 0.024(8) -0.018(8) -0.096(9)
O39' 0.210(11) 0.142(9) 0.184(12) 0.011(8) -0.016(8) -0.097(9)
O40' 0.206(12) 0.134(9) 0.179(12) 0.012(8) -0.022(8) -0.096(9)
Cl6 0.171(5) 0.289(7) 0.201(6) -0.094(5) 0.050(5) -0.122(5)
O41 0.191(6) 0.293(8) 0.210(7) -0.073(7) 0.055(6) -0.119(6)
O42 0.175(7) 0.281(8) 0.203(7) -0.082(6) 0.059(6) -0.146(6)
O43 0.202(7) 0.291(8) 0.196(7) -0.077(7) 0.052(7) -0.122(6)
O44 0.189(7) 0.291(8) 0.210(7) -0.076(7) 0.051(6) -0.123(7)
N16 0.152(15) 0.31(3) 0.120(14) 0.022(15) 0.008(12) -0.123(16)
C181 0.123(17) 0.18(2) 0.19(2) -0.08(2) 0.083(18) -0.101(17)
C182 0.25(2) 0.22(3) 0.084(12) 0.069(15) -0.033(14) -0.068(19)
N17 0.151(19) 0.23(3) 0.28(3) -0.07(2) -0.003(18) -0.10(2)
C183 0.072(13) 0.14(3) 0.35(5) -0.14(3) 0.01(2) -0.037(18)
C184 0.28(4) 0.22(3) 0.19(3) 0.04(2) -0.02(2) 0.00(2)
N18 0.126(13) 0.104(11) 0.120(12) 0.010(10) -0.031(9) -0.045(11)
C185 0.17(2) 0.18(2) 0.15(2) -0.014(17) 0.016(16) -0.10(2)
C186 0.172(19) 0.145(17) 0.158(18) -0.015(14) 0.079(15) -0.043(14)
N19 0.45(4) 0.24(3) 0.117(16) -0.05(2) -0.02(2) -0.07(3)
C187 0.18(2) 0.25(3) 0.18(2) -0.05(2) -0.004(16) -0.06(2)
C188 0.18(3) 0.23(4) 0.133(19) -0.04(3) 0.029(17) -0.07(3)
N20 0.075(17) 0.10(2) 0.22(3) 0.08(2) -0.067(19) -0.027(15)
C189 0.27(6) 0.16(4) 0.27(7) 0.03(5) 0.16(5) -0.08(4)
C190 0.18(4) 0.28(5) 0.08(2) -0.04(3) 0.04(2) -0.18(4)
N21 0.29(6) 0.20(4) 0.14(4) -0.05(3) -0.03(4) -0.02(5)
C191 0.21(4) 0.07(2) 0.07(2) 0.009(17) -0.05(2) 0.08(2)
C192 0.16(4) 0.08(3) 0.08(2) 0.004(17) 0.07(3) 0.02(3)

loop_
_atom_type_symbol
_atom_type_description
_atom_type_scat_dispersion_real
_atom_type_scat_dispersion_imag
_atom_type_scat_source
C C 0.0181 0.0091 'International Tables Vol C Tables 4.2.6.8 and 6.1.1.4'
H H 0.0000 0.0000 'International Tables Vol C Tables 4.2.6.8 and 6.1.1.4'
N N 0.0311 0.0180 'International Tables Vol C Tables 4.2.6.8 and 6.1.1.4'
O O 0.0492 0.0322 'International Tables Vol C Tables 4.2.6.8 and 6.1.1.4'
F F 0.0727 0.0534 'International Tables Vol C Tables 4.2.6.8 and 6.1.1.4'
Cl Cl 0.3639 0.7018 'International Tables Vol C Tables 4.2.6.8 and 6.1.1.4'
Zn Zn -1.5491 0.6778 'International Tables Vol C Tables 4.2.6.8 and 6.1.1.4'

loop_
_geom_angle_atom_site_label_1
_geom_angle_atom_site_label_2
_geom_angle_atom_site_label_3
_geom_angle
_geom_angle_site_symmetry_1
_geom_angle_site_symmetry_3
N1 Zn1 N8 169.2(6) . .
N1 Zn1 N7 104.1(4) . .
N8 Zn1 N7 76.7(4) . .
N1 Zn1 O19 86.8(4) . .
N8 Zn1 O19 92.4(3) . .
N7 Zn1 O19 169.0(3) . .
N1 Zn1 O5 73.8(5) . .
N8 Zn1 O5 95.4(4) . .
N7 Zn1 O5 92.3(4) . .
O19 Zn1 O5 89.8(3) . .
N1 Zn1 O1 76.9(5) . .
N8 Zn1 O1 114.0(4) . .
N7 Zn1 O1 92.8(4) . .
O19 Zn1 O1 90.6(4) . .
O5 Zn1 O1 150.6(3) . .
N6 Zn2 N13 169.9(4) . .
N6 Zn2 N12 108.1(4) . .
N13 Zn2 N12 80.4(4) . .
N6 Zn2 O11 77.3(6) . .
N13 Zn2 O11 96.8(5) . .
N12 Zn2 O11 94.9(5) . .
N6 Zn2 O7 75.8(5) . .
N13 Zn2 O7 110.7(4) . .
N12 Zn2 O7 88.0(5) . .
O11 Zn2 O7 152.4(4) . .
N6 Zn2 O29 82.9(4) . .
N13 Zn2 O29 88.5(4) . .
N12 Zn2 O29 168.9(4) . .
O11 Zn2 O29 86.1(5) . .
O7 Zn2 O29 96.3(5) . .
N11 Zn3 O20 87.4(4) . .
N11 Zn3 N3 162.6(5) . .
O20 Zn3 N3 91.4(4) . .
N11 Zn3 N2 106.9(4) . .
O20 Zn3 N2 160.5(6) . .
N3 Zn3 N2 78.9(4) . .
N11 Zn3 O13 75.6(5) . .
O20 Zn3 O13 85.3(6) . .
N3 Zn3 O13 121.6(4) . .
N2 Zn3 O13 85.5(4) . .
N11 Zn3 O17 73.0(5) . .
O20 Zn3 O17 103.8(6) . .
N3 Zn3 O17 90.5(4) . .
N2 Zn3 O17 93.3(4) . .
O13 Zn3 O17 146.8(3) . .
C6 O1 C7 104.1(11) . .
C6 O1 Zn1 114.9(8) . .
C7 O1 Zn1 136.1(8) . .
C26 O5 C27 107.4(10) . .
C26 O5 Zn1 130.8(7) . .
C27 O5 Zn1 120.2(8) . .
C67 O7 C66 110.5(14) . .
C67 O7 Zn2 135.2(11) . .
C66 O7 Zn2 113.9(10) . .
C86 O11 C87 103.2(12) . .
C86 O11 Zn2 137.4(13) . .
C87 O11 Zn2 112.8(10) . .
C126 O13 C127 112.5(11) . .
C126 O13 Zn3 113.0(9) . .
C127 O13 Zn3 122.7(9) . .
C147 O17 C146 110.2(12) . .
C147 O17 Zn3 114.6(10) . .
C146 O17 Zn3 130.1(10) . .
C1 N1 C5 119.4(14) . .
C1 N1 Zn1 122.9(12) . .
C5 N1 Zn1 117.5(12) . .
C40 N2 C39 122.0(11) . .
C40 N2 Zn3 124.7(8) . .
C39 N2 Zn3 113.3(8) . .
C45 N3 C41 119.6(10) . .
C45 N3 Zn3 123.1(8) . .
C41 N3 Zn3 117.0(8) . .
C52 N4 C49 127.5(11) . .
C52 N4 H4B 116.3 . .
C49 N4 H4B 116.3 . .
C53 N5 C52 125.2(10) . .
C53 N5 H5A 117.4 . .
C52 N5 H5A 117.4 . .
C65 N6 C61 118.2(15) . .
C65 N6 Zn2 121.1(12) . .
C61 N6 Zn2 120.4(12) . .
C100 N7 C96 118.7(11) . .
C100 N7 Zn1 114.9(8) . .
C96 N7 Zn1 125.9(9) . .
C101 N8 C105 120.9(10) . .
C101 N8 Zn1 117.1(8) . .
C105 N8 Zn1 121.9(8) . .
C112 N9 C109 128.2(12) . .
C112 N9 H9B 115.9 . .
C109 N9 H9B 115.9 . .
C112 N10 C113 124.3(12) . .
C112 N10 H10G 117.8 . .
C113 N10 H10G 117.8 . .
C121 N11 C125 117.7(13) . .
C121 N11 Zn3 122.8(12) . .
C125 N11 Zn3 119.5(10) . .
C156 N12 C160 117.1(10) . .
C156 N12 Zn2 127.9(8) . .
C160 N12 Zn2 114.7(7) . .
C161 N13 C165 119.8(10) . .
C161 N13 Zn2 113.6(8) . .
C165 N13 Zn2 126.5(8) . .
C172 N14 C169 129.2(14) . .
C172 N14 H14K 115.4 . .
C169 N14 H14K 115.4 . .
C172 N15 C173 126.9(15) . .
C172 N15 H15J 116.6 . .
C173 N15 H15J 116.6 . .
N1 C1 C2 124.4(17) . .
N1 C1 C27 117.9(14) . .
C2 C1 C27 117.6(17) . .
C3 C2 C1 116.7(15) . .
C3 C2 H2A 121.6 . .
C1 C2 H2A 121.6 . .
C4 C3 C2 119.2(13) . .
C4 C3 C28 120.7(16) . .
C2 C3 C28 120.1(15) . .
C3 C4 C5 119.7(15) . .
C3 C4 H4A 120.1 . .
C5 C4 H4A 120.1 . .
N1 C5 C4 120.4(16) . .
N1 C5 C6 119.6(14) . .
C4 C5 C6 120.0(16) . .
O1 C6 C5 106.9(12) . .
O1 C6 H6A 110.3 . .
C5 C6 H6A 110.3 . .
O1 C6 H6B 110.3 . .
C5 C6 H6B 110.3 . .
H6A C6 H6B 108.6 . .
O1 C7 C8 105.9(12) . .
O1 C7 H7A 110.6 . .
C8 C7 H7A 110.6 . .
O1 C7 H7B 110.6 . .
C8 C7 H7B 110.6 . .
H7A C7 H7B 108.7 . .
C9 C8 C13 119.6(15) . .
C9 C8 C7 119.6(16) . .
C13 C8 C7 120.7(15) . .
C8 C9 C10 119.4(15) . .
C8 C9 H9A 120.3 . .
C10 C9 H9A 120.3 . .
C11 C10 C9 119.3(15) . .
C11 C10 H10A 120.3 . .
C9 C10 H10A 120.3 . .
C10 C11 C12 123.7(16) . .
C10 C11 C14 121.8(16) . .
C12 C11 C14 114.5(16) . .
C11 C12 C13 115.2(16) . .
C11 C12 H12A 122.4 . .
C13 C12 H12A 122.4 . .
C8 C13 C12 122.5(15) . .
C8 C13 H13A 118.7 . .
C12 C13 H13A 118.8 . .
O2 C14 C11 110.7(13) . .
O2 C14 H14A 109.5 . .
C11 C14 H14A 109.5 . .
O2 C14 H14B 109.5 . .
C11 C14 H14B 109.5 . .
H14A C14 H14B 108.1 . .
C15 O2 C14 114.7(12) . .
O2 C15 C16 112.7(12) . .
O2 C15 H15A 109.0 . .
C16 C15 H15A 109.0 . .
O2 C15 H15B 109.0 . .
C16 C15 H15B 109.0 . .
H15A C15 H15B 107.8 . .
O3 C16 C15 104.3(12) . .
O3 C16 H16A 110.9 . .
C15 C16 H16A 110.9 . .
O3 C16 H16B 110.9 . .
C15 C16 H16B 110.9 . .
H16A C16 H16B 108.9 . .
C16 O3 C17 111.1(12) . .
O3 C17 C18 105.4(13) . .
O3 C17 H17A 110.7 . .
C18 C17 H17A 110.7 . .
O3 C17 H17B 110.7 . .
C18 C17 H17B 110.7 . .
H17A C17 H17B 108.8 . .
O4 C18 C17 105.1(13) . .
O4 C18 H18A 110.7 . .
C17 C18 H18A 110.7 . .
O4 C18 H18B 110.7 . .
C17 C18 H18B 110.7 . .
H18A C18 H18B 108.8 . .
C19 O4 C18 112.2(14) . .
O4 C19 C20 114.4(16) . .
O4 C19 H19A 108.7 . .
C20 C19 H19A 108.7 . .
O4 C19 H19B 108.7 . .
C20 C19 H19B 108.7 . .
H19A C19 H19B 107.6 . .
C25 C20 C21 119.7(19) . .
C25 C20 C19 124(2) . .
C21 C20 C19 116(2) . .
C22 C21 C20 120.1(17) . .
C22 C21 H21A 119.9 . .
C20 C21 H21A 119.9 . .
C21 C22 C23 119.6(17) . .
C21 C22 H22A 120.2 . .
C23 C22 H22A 120.2 . .
C22 C23 C24 121.8(14) . .
C22 C23 C26 120.2(15) . .
C24 C23 C26 118.0(13) . .
C23 C24 C25 120.2(15) . .
C23 C24 H24A 119.9 . .
C25 C24 H24A 119.9 . .
C20 C25 C24 118.5(19) . .
C20 C25 H25A 120.7 . .
C24 C25 H25A 120.7 . .
O5 C26 C23 111.3(10) . .
O5 C26 H26A 109.4 . .
C23 C26 H26A 109.4 . .
O5 C26 H26B 109.4 . .
C23 C26 H26B 109.4 . .
H26A C26 H26B 108.0 . .
O5 C27 C1 104.6(13) . .
O5 C27 H27A 110.8 . .
C1 C27 H27A 110.8 . .
O5 C27 H27B 110.8 . .
C1 C27 H27B 110.8 . .
H27A C27 H27B 108.9 . .
C29 C28 C3 178.6(19) . .
C28 C29 C30 177.6(18) . .
C35 C30 C31 121.5(12) . .
C35 C30 C29 121.2(14) . .
C31 C30 C29 117.2(14) . .
C30 C31 C32 120.6(15) . .
C30 C31 H31A 119.7 . .
C32 C31 H31A 119.7 . .
C33 C32 C31 119.1(15) . .
C33 C32 H32A 120.4 . .
C31 C32 H32A 120.4 . .
C32 C33 C34 120.8(12) . .
C32 C33 C36 123.0(13) . .
C34 C33 C36 115.8(13) . .
C35 C34 C33 119.0(13) . .
C35 C34 H34A 120.5 . .
C33 C34 H34A 120.5 . .
C30 C35 C34 118.8(14) . .
C30 C35 H35A 120.6 . .
C34 C35 H35A 120.6 . .
C40 C36 C37 121.2(11) . .
C40 C36 C33 119.4(11) . .
C37 C36 C33 119.4(12) . .
C38 C37 C36 117.4(12) . .
C38 C37 H37A 121.3 . .
C36 C37 H37A 121.3 . .
C37 C38 C39 120.6(12) . .
C37 C38 H38A 119.7 . .
C39 C38 H38A 119.7 . .
N2 C39 C38 120.1(11) . .
N2 C39 C41 117.8(12) . .
C38 C39 C41 121.9(12) . .
N2 C40 C36 118.6(11) . .
N2 C40 H40A 120.7 . .
C36 C40 H40A 120.7 . .
C42 C41 N3 121.9(12) . .
C42 C41 C39 125.4(13) . .
N3 C41 C39 112.7(12) . .
C41 C42 C43 119.9(13) . .
C41 C42 H42A 120.0 . .
C43 C42 H42A 120.0 . .
C42 C43 C44 119.8(12) . .
C42 C43 H43A 120.1 . .
C44 C43 H43A 120.1 . .
C43 C44 C45 117.9(10) . .
C43 C44 C46 123.3(11) . .
C45 C44 C46 118.8(12) . .
N3 C45 C44 120.7(11) . .
N3 C45 H45A 119.6 . .
C44 C45 H45A 119.6 . .
C47 C46 C51 118.0(12) . .
C47 C46 C44 122.5(12) . .
C51 C46 C44 119.4(11) . .
C46 C47 C48 122.3(12) . .
C46 C47 H47A 118.9 . .
C48 C47 H47A 118.9 . .
C49 C48 C47 121.1(11) . .
C49 C48 H48A 119.5 . .
C47 C48 H48A 119.5 . .
C48 C49 N4 118.3(11) . .
C48 C49 C50 118.2(11) . .
N4 C49 C50 123.4(12) . .
C51 C50 C49 119.6(13) . .
C51 C50 H50A 120.2 . .
C49 C50 H50A 120.2 . .
C46 C51 C50 120.6(13) . .
C46 C51 H51A 119.7 . .
C50 C51 H51A 119.7 . .
O6 C52 N4 124.6(11) . .
O6 C52 N5 122.6(12) . .
N4 C52 N5 112.8(12) . .
N5 C53 C54 125.5(9) . .
N5 C53 C58 114.5(9) . .
C54 C53 C58 120.0 . .
C55 C54 C53 120.0 . .
C55 C54 H54A 120.0 . .
C53 C54 H54A 120.0 . .
C54 C55 C56 120.0 . .
C54 C55 C60 118.1(14) . .
C56 C55 C60 121.6(13) . .
C57 C56 C55 120.0 . .
C57 C56 H56A 120.0 . .
C55 C56 H56A 120.0 . .
C56 C57 C58 120.0 . .
C56 C57 C59 122.2(11) . .
C58 C57 C59 117.8(11) . .
C57 C58 C53 120.0 . .
C57 C58 H58A 120.0 . .
C53 C58 H58A 120.0 . .
F3 C59 F1 106.0(18) . .
F3 C59 F2 108.2(17) . .
F1 C59 F2 103.4(14) . .
F3 C59 C57 117.8(15) . .
F1 C59 C57 113.2(16) . .
F2 C59 C57 107.3(14) . .
F6 C60 F5 118(3) . .
F6 C60 F4 106(2) . .
F5 C60 F4 101(3) . .
F6 C60 C55 115(2) . .
F5 C60 C55 114.6(18) . .
F4 C60 C55 99(2) . .
N6 C61 C62 121.4(19) . .
N6 C61 C87 114.3(18) . .
C62 C61 C87 121.9(19) . .
C63 C62 C61 121.4(18) . .
C63 C62 H62A 119.3 . .
C61 C62 H62A 119.3 . .
C62 C63 C64 118.3(15) . .
C62 C63 C88 120.0(17) . .
C64 C63 C88 121.7(17) . .
C63 C64 C65 116.6(16) . .
C63 C64 H64A 121.7 . .
C65 C64 H64A 121.7 . .
N6 C65 C64 123.5(16) . .
N6 C65 C66 116.5(16) . .
C64 C65 C66 119.4(18) . .
O7 C66 C65 111.9(15) . .
O7 C66 H66A 109.2 . .
C65 C66 H66A 109.2 . .
O7 C66 H66B 109.2 . .
C65 C66 H66B 109.2 . .
H66A C66 H66B 107.9 . .
O7 C67 C68 114.5(15) . .
O7 C67 H67A 108.6 . .
C68 C67 H67A 108.6 . .
O7 C67 H67B 108.6 . .
C68 C67 H67B 108.6 . .
H67A C67 H67B 107.6 . .
C69 C68 C73 120.0 . .
C69 C68 C67 124.3(16) . .
C73 C68 C67 115.3(16) . .
C68 C69 C70 120.0 . .
C68 C69 H69 120.0 . .
C70 C69 H69 120.0 . .
C71 C70 C69 120.0 . .
C71 C70 H70 120.0 . .
C69 C70 H70 120.0 . .
C72 C71 C70 120.0 . .
C72 C71 C74 129.0(16) . .
C70 C71 C74 111.0(16) . .
C71 C72 C73 120.0 . .
C71 C72 H72 120.0 . .
C73 C72 H72 120.0 . .
C72 C73 C68 120.0 . .
C72 C73 H73 120.0 . .
C68 C73 H73 120.0 . .
O8 C74 C71 102.1(19) . .
O8 C74 H74A 111.4 . .
C71 C74 H74A 111.4 . .
O8 C74 H74B 111.4 . .
C71 C74 H74B 111.4 . .
H74A C74 H74B 109.2 . .
C75 O8 C74 112.2(19) . .
O8 C75 C76 104.3(19) . .
O8 C75 H75A 110.9 . .
C76 C75 H75A 110.9 . .
O8 C75 H75B 110.9 . .
C76 C75 H75B 110.9 . .
H75A C75 H75B 108.9 . .
O9 C76 C75 104.4(18) . .
O9 C76 H76A 110.9 . .
C75 C76 H76A 110.9 . .
O9 C76 H76B 110.9 . .
C75 C76 H76B 110.9 . .
H76A C76 H76B 108.9 . .
C76 O9 C77 104.5(17) . .
O9 C77 C78 99.8(16) . .
O9 C77 H77A 111.8 . .
C78 C77 H77A 111.8 . .
O9 C77 H77B 111.8 . .
C78 C77 H77B 111.8 . .
H77A C77 H77B 109.5 . .
O10 C78 C77 103.9(17) . .
O10 C78 H78A 111.0 . .
C77 C78 H78A 111.0 . .
O10 C78 H78B 111.0 . .
C77 C78 H78B 111.0 . .
H78A C78 H78B 109.0 . .
C79 O10 C78 109.0(17) . .
O10 C79 C80 107.8(17) . .
O10 C79 H79A 110.2 . .
C80 C79 H79A 110.2 . .
O10 C79 H79B 110.2 . .
C80 C79 H79B 110.2 . .
H79A C79 H79B 108.5 . .
C81 C80 C85 120.0 . .
C81 C80 C79 121.9(16) . .
C85 C80 C79 117.9(16) . .
C82 C81 C80 120.0 . .
C82 C81 H81 120.0 . .
C80 C81 H81 120.0 . .
C83 C82 C81 120.0 . .
C83 C82 H82 120.0 . .
C81 C82 H82 120.0 . .
C82 C83 C84 120.0 . .
C82 C83 C86 126.7(15) . .
C84 C83 C86 113.2(15) . .
C83 C84 C85 120.0 . .
C83 C84 H84 120.0 . .
C85 C84 H84 120.0 . .
C84 C85 C80 120.0 . .
C84 C85 H85 120.0 . .
C80 C85 H85 120.0 . .
O11 C86 C83 110.8(15) . .
O11 C86 H86A 109.5 . .
C83 C86 H86A 109.5 . .
O11 C86 H86B 109.5 . .
C83 C86 H86B 109.5 . .
H86A C86 H86B 108.1 . .
O11 C87 C61 107.2(15) . .
O11 C87 H87A 110.3 . .
C61 C87 H87A 110.3 . .
O11 C87 H87B 110.3 . .
C61 C87 H87B 110.3 . .
H87A C87 H87B 108.5 . .
C89 C88 C63 175.3(19) . .
C88 C89 C90 177(2) . .
C95 C90 C91 119.3(15) . .
C95 C90 C89 120.5(16) . .
C91 C90 C89 120.1(16) . .
C90 C91 C92 117.1(16) . .
C90 C91 H91A 121.5 . .
C92 C91 H91A 121.5 . .
C93 C92 C91 122.8(16) . .
C93 C92 H92A 118.6 . .
C91 C92 H92A 118.6 . .
C94 C93 C92 119.5(13) . .
C94 C93 C97 122.0(13) . .
C92 C93 C97 118.6(13) . .
C93 C94 C95 121.7(15) . .
C93 C94 H94A 119.1 . .
C95 C94 H94A 119.1 . .
C94 C95 C90 119.4(16) . .
C94 C95 H95A 120.3 . .
C90 C95 H95A 120.3 . .
N7 C96 C97 123.6(11) . .
N7 C96 H96A 118.2 . .
C97 C96 H96A 118.2 . .
C98 C97 C96 117.0(11) . .
C98 C97 C93 121.3(13) . .
C96 C97 C93 121.6(12) . .
C97 C98 C99 119.2(13) . .
C97 C98 H98A 120.4 . .
C99 C98 H98A 120.4 . .
C98 C99 C100 121.7(12) . .
C98 C99 H99A 119.1 . .
C100 C99 H99A 119.1 . .
N7 C100 C99 119.5(11) . .
N7 C100 C101 115.7(11) . .
C99 C100 C101 124.6(11) . .
N8 C101 C102 124.1(11) . .
N8 C101 C100 115.2(11) . .
C102 C101 C100 120.7(11) . .
C101 C102 C103 117.6(11) . .
C101 C102 H10B 121.2 . .
C103 C102 H10B 121.2 . .
C104 C103 C102 120.1(11) . .
C104 C103 H10C 120.0 . .
C102 C103 H10C 120.0 . .
C103 C104 C105 118.2(12) . .
C103 C104 C106 123.1(11) . .
C105 C104 C106 118.4(11) . .
N8 C105 C104 119.1(12) . .
N8 C105 H10D 120.5 . .
C104 C105 H10D 120.5 . .
C111 C106 C107 119.1(11) . .
C111 C106 C104 123.1(11) . .
C107 C106 C104 117.8(12) . .
C108 C107 C106 119.8(13) . .
C108 C107 H10E 120.1 . .
C106 C107 H10E 120.1 . .
C107 C108 C109 118.3(12) . .
C107 C108 H10F 120.9 . .
C109 C108 H10F 120.9 . .
C110 C109 C108 123.5(12) . .
C110 C109 N9 120.8(12) . .
C108 C109 N9 115.7(11) . .
C109 C110 C111 117.7(13) . .
C109 C110 H11A 121.1 . .
C111 C110 H11A 121.1 . .
C106 C111 C110 121.5(12) . .
C106 C111 H11B 119.2 . .
C110 C111 H11B 119.2 . .
O12 C112 N9 122.2(14) . .
O12 C112 N10 126.6(17) . .
N9 C112 N10 111.2(15) . .
C114 C113 C118 120.0 . .
C114 C113 N10 115.0(9) . .
C118 C113 N10 124.8(8) . .
C113 C114 C115 120.0 . .
C113 C114 H11C 120.0 . .
C115 C114 H11C 120.0 . .
C116 C115 C114 120.0 . .
C116 C115 C120 124.6(12) . .
C114 C115 C120 115.2(12) . .
C115 C116 C117 120.0 . .
C115 C116 H11D 120.0 . .
C117 C116 H11D 120.0 . .
C118 C117 C116 120.0 . .
C118 C117 C119 121.2(10) . .
C116 C117 C119 118.7(10) . .
C117 C118 C113 120.0 . .
C117 C118 H11E 120.0 . .
C113 C118 H11E 120.0 . .
F9 C119 F8 107.9(18) . .
F9 C119 F7 109.8(17) . .
F8 C119 F7 101.4(15) . .
F9 C119 C117 114.2(18) . .
F8 C119 C117 111.1(15) . .
F7 C119 C117 111.6(15) . .
F12 C120 F10 112.3(19) . .
F12 C120 F11 100.9(18) . .
F10 C120 F11 96.5(16) . .
F12 C120 C115 120.5(17) . .
F10 C120 C115 115.5(18) . .
F11 C120 C115 106.7(16) . .
N11 C121 C122 124.5(16) . .
N11 C121 C147 118.5(14) . .
C122 C121 C147 116.8(16) . .
C123 C122 C121 114.2(15) . .
C123 C122 H12B 122.9 . .
C121 C122 H12B 122.9 . .
C124 C123 C122 121.5(13) . .
C124 C123 C148 123.5(15) . .
C122 C123 C148 114.9(15) . .
C125 C124 C123 119.1(15) . .
C125 C124 H12C 120.4 . .
C123 C124 H12C 120.5 . .
C124 C125 N11 122.6(15) . .
C124 C125 C126 120.1(15) . .
N11 C125 C126 117.2(13) . .
O13 C126 C125 107.4(12) . .
O13 C126 H12D 110.2 . .
C125 C126 H12D 110.2 . .
O13 C126 H12E 110.2 . .
C125 C126 H12E 110.2 . .
H12D C126 H12E 108.5 . .
O13 C127 C128 110.9(12) . .
O13 C127 H12F 109.5 . .
C128 C127 H12F 109.5 . .
O13 C127 H12G 109.5 . .
C128 C127 H12G 109.5 . .
H12F C127 H12G 108.0 . .
C129 C128 C133 120.0 . .
C129 C128 C127 124.3(12) . .
C133 C128 C127 115.7(12) . .
C128 C129 C130 120.0 . .
C128 C129 H12H 120.0 . .
C130 C129 H12H 120.0 . .
C129 C130 C131 120.0 . .
C129 C130 H13B 120.0 . .
C131 C130 H13B 120.0 . .
C132 C131 C130 120.0 . .
C132 C131 C134 123.0(15) . .
C130 C131 C134 116.8(15) . .
C131 C132 C133 120.0 . .
C131 C132 H13C 120.0 . .
C133 C132 H13C 120.0 . .
C132 C133 C128 120.0 . .
C132 C133 H13D 120.0 . .
C128 C133 H13D 120.0 . .
O14 C134 C131 108.3(16) . .
O14 C134 H13F 110.0 . .
C131 C134 H13F 110.0 . .
O14 C134 H13G 110.0 . .
C131 C134 H13G 110.0 . .
H13F C134 H13G 108.4 . .
C135 O14 C134 113.7(15) . .
O14 C135 C136 110.0(16) . .
O14 C135 H13E 109.7 . .
C136 C135 H13E 109.7 . .
O14 C135 H13H 109.7 . .
C136 C135 H13H 109.7 . .
H13E C135 H13H 108.2 . .
O15 C136 C135 102.8(17) . .
O15 C136 H13I 111.2 . .
C135 C136 H13I 111.2 . .
O15 C136 H13P 111.2 . .
C135 C136 H13P 111.2 . .
H13I C136 H13P 109.1 . .
C136 O15 C137 104.5(16) . .
O15 C137 C138 100.4(17) . .
O15 C137 H13J 111.7 . .
C138 C137 H13J 111.7 . .
O15 C137 H13K 111.7 . .
C138 C137 H13K 111.7 . .
H13J C137 H13K 109.5 . .
O16 C138 C137 103.5(16) . .
O16 C138 H13L 111.1 . .
C137 C138 H13L 111.1 . .
O16 C138 H13M 111.1 . .
C137 C138 H13M 111.1 . .
H13L C138 H13M 109.0 . .
C139 O16 C138 109.5(17) . .
O16 C139 C140 103.9(16) . .
O16 C139 H13N 111.0 . .
C140 C139 H13N 111.0 . .
O16 C139 H13O 111.0 . .
C140 C139 H13O 111.0 . .
H13N C139 H13O 109.0 . .
C141 C140 C145 120.0 . .
C141 C140 C139 125.0(12) . .
C145 C140 C139 113.1(13) . .
C142 C141 C140 120.0 . .
C142 C141 H141 120.0 . .
C140 C141 H141 120.0 . .
C141 C142 C143 120.0 . .
C141 C142 H142 120.0 . .
C143 C142 H142 120.0 . .
C142 C143 C144 120.0 . .
C142 C143 C146 132.3(13) . .
C144 C143 C146 107.5(13) . .
C145 C144 C143 120.0 . .
C145 C144 H144 120.0 . .
C143 C144 H144 120.0 . .
C144 C145 C140 120.0 . .
C144 C145 H145 120.0 . .
C140 C145 H145 120.0 . .
C143 C146 O17 112.6(13) . .
C143 C146 H14G 109.1 . .
O17 C146 H14G 109.1 . .
C143 C146 H14H 109.1 . .
O17 C146 H14H 109.1 . .
H14G C146 H14H 107.8 . .
O17 C147 C121 109.0(13) . .
O17 C147 H14I 109.9 . .
C121 C147 H14I 109.9 . .
O17 C147 H14J 109.9 . .
C121 C147 H14J 109.9 . .
H14I C147 H14J 108.3 . .
C149 C148 C123 177.9(17) . .
C148 C149 C150 172.7(15) . .
C151 C150 C155 121.5(13) . .
C151 C150 C149 118.6(14) . .
C155 C150 C149 120.0(13) . .
C150 C151 C152 120.3(14) . .
C150 C151 H15C 119.9 . .
C152 C151 H15C 119.9 . .
C153 C152 C151 118.8(14) . .
C153 C152 H15D 120.6 . .
C151 C152 H15D 120.6 . .
C154 C153 C152 118.8(13) . .
C154 C153 C157 123.3(13) . .
C152 C153 C157 117.9(13) . .
C153 C154 C155 120.4(16) . .
C153 C154 H15E 119.8 . .
C155 C154 H15E 119.8 . .
C150 C155 C154 120.2(15) . .
C150 C155 H15F 119.9 . .
C154 C155 H15F 119.9 . .
N12 C156 C157 125.8(11) . .
N12 C156 H15G 117.1 . .
C157 C156 H15G 117.1 . .
C156 C157 C158 117.2(11) . .
C156 C157 C153 125.1(13) . .
C158 C157 C153 117.6(12) . .
C159 C158 C157 118.0(12) . .
C159 C158 H15H 121.0 . .
C157 C158 H15H 121.0 . .
C160 C159 C158 118.7(12) . .
C160 C159 H15I 120.7 . .
C158 C159 H15I 120.7 . .
C159 C160 N12 123.1(11) . .
C159 C160 C161 124.8(12) . .
N12 C160 C161 112.2(10) . .
N13 C161 C162 119.8(10) . .
N13 C161 C160 119.1(11) . .
C162 C161 C160 121.0(12) . .
C163 C162 C161 119.2(11) . .
C163 C162 H16C 120.4 . .
C161 C162 H16C 120.4 . .
C164 C163 C162 119.0(11) . .
C164 C163 H16D 120.5 . .
C162 C163 H16D 120.5 . .
C163 C164 C165 118.5(11) . .
C163 C164 C166 120.9(11) . .
C165 C164 C166 120.7(11) . .
N13 C165 C164 123.5(11) . .
N13 C165 H16E 118.3 . .
C164 C165 H16E 118.3 . .
C167 C166 C171 117.9(13) . .
C167 C166 C164 124.6(14) . .
C171 C166 C164 117.5(13) . .
C166 C167 C168 121.0(14) . .
C166 C167 H16F 119.5 . .
C168 C167 H16F 119.5 . .
C169 C168 C167 120.9(14) . .
C169 C168 H16G 119.6 . .
C167 C168 H16G 119.6 . .
C168 C169 C170 119.6(13) . .
C168 C169 N14 117.8(13) . .
C170 C169 N14 122.6(15) . .
C169 C170 C171 120.5(15) . .
C169 C170 H17C 119.7 . .
C171 C170 H17C 119.7 . .
C166 C171 C170 120.1(14) . .
C166 C171 H17D 120.0 . .
C170 C171 H17D 120.0 . .
O18 C172 N14 123.6(17) . .
O18 C172 N15 120(2) . .
N14 C172 N15 116.5(18) . .
C174 C173 C178 120.0 . .
C174 C173 N15 116.2(9) . .
C178 C173 N15 123.8(9) . .
C173 C174 C175 120.0 . .
C173 C174 H17E 120.0 . .
C175 C174 H17E 120.0 . .
C176 C175 C174 120.0 . .
C176 C175 C179 120.9(10) . .
C174 C175 C179 119.0(10) . .
C175 C176 C177 120.0 . .
C175 C176 H17F 120.0 . .
C177 C176 H17F 120.0 . .
C176 C177 C178 120.0 . .
C176 C177 C180 118.9(10) . .
C178 C177 C180 120.7(10) . .
C177 C178 C173 120.0 . .
C177 C178 H17G 120.0 . .
C173 C178 H17G 120.0 . .
F15 C179 F13 108.4(16) . .
F15 C179 F14 104.6(15) . .
F13 C179 F14 105.0(15) . .
F15 C179 C175 113.4(14) . .
F13 C179 C175 114.1(13) . .
F14 C179 C175 110.6(15) . .
F18 C180 F17 108.0(17) . .
F18 C180 F16 108.0(16) . .
F17 C180 F16 103.5(15) . .
F18 C180 C177 117.4(17) . .
F17 C180 C177 108.9(14) . .
F16 C180 C177 110.1(14) . .
O24 Cl1 O22 129.3(12) . .
O24 Cl1 O23 110.5(11) . .
O22 Cl1 O23 102.4(9) . .
O24 Cl1 O21 102.9(9) . .
O22 Cl1 O21 105.2(10) . .
O23 Cl1 O21 104.0(10) . .
O28 Cl2 O27 114.8(13) . .
O28 Cl2 O25 99.8(14) . .
O27 Cl2 O25 113.4(13) . .
O28 Cl2 O26 116.2(11) . .
O27 Cl2 O26 106.7(12) . .
O25 Cl2 O26 105.7(11) . .
O32 Cl3 O30 126.6(12) . .
O32 Cl3 O31 105.5(9) . .
O30 Cl3 O31 97.2(8) . .
O32 Cl3 O29 110.1(8) . .
O30 Cl3 O29 108.6(8) . .
O31 Cl3 O29 106.3(9) . .
Cl3 O29 Zn2 134.7(8) . .
O35 Cl4 O36 109.2(7) . .
O35 Cl4 O34 107.1(9) . .
O36 Cl4 O34 110.0(9) . .
O35 Cl4 O33 111.6(8) . .
O36 Cl4 O33 108.5(9) . .
O34 Cl4 O33 110.4(8) . .
O38 Cl5 O40 120(2) . .
O38 Cl5 O39 104.8(19) . .
O40 Cl5 O39 108.8(19) . .
O38 Cl5 O37 106.7(18) . .
O40 Cl5 O37 111.5(16) . .
O39 Cl5 O37 104.2(16) . .
O38' Cl5' O39' 97.2(15) . .
O38' Cl5' O40' 115.1(16) . .
O39' Cl5' O40' 113.8(14) . .
O38' Cl5' O37' 114.4(13) . .
O39' Cl5' O37' 107.4(15) . .
O40' Cl5' O37' 108.5(14) . .
O43 Cl6 O42 111.2(10) . .
O43 Cl6 O44 115.9(11) . .
O42 Cl6 O44 119.4(10) . .
O43 Cl6 O41 103.5(10) . .
O42 Cl6 O41 109.2(10) . .
O44 Cl6 O41 94.7(8) . .
N16 C181 C182 177(3) . .
N17 C183 C184 165(3) . .
N18 C185 C186 169(3) . .
N19 C188 C187 176(4) . .
C190 C189 N20 146(7) . .
N21 C192 C191 155(6) . .

loop_
_geom_bond_atom_site_label_1
_geom_bond_atom_site_label_2
_geom_bond_distance
_geom_bond_site_symmetry_2
Zn1 N1 2.027(11) .
Zn1 N8 2.101(8) .
Zn1 N7 2.113(10) .
Zn1 O19 2.094(9) .
Zn1 O5 2.141(10) .
Zn1 O1 2.168(10) .
Zn2 N6 2.016(11) .
Zn2 N13 2.043(9) .
Zn2 N12 2.059(9) .
Zn2 O11 2.150(13) .
Zn2 O7 2.185(14) .
Zn2 O29 2.290(11) .
Zn3 N11 2.032(10) .
Zn3 O20 2.041(11) .
Zn3 N3 2.048(9) .
Zn3 N2 2.094(10) .
Zn3 O13 2.230(11) .
Zn3 O17 2.314(12) .
O1 C6 1.418(14) .
O1 C7 1.447(14) .
O5 C26 1.459(13) .
O5 C27 1.462(13) .
O6 C52 1.223(14) .
O7 C67 1.393(17) .
O7 C66 1.387(17) .
O11 C86 1.321(18) .
O11 C87 1.483(17) .
O12 C112 1.195(16) .
O13 C126 1.436(14) .
O13 C127 1.451(15) .
O17 C147 1.379(14) .
O17 C146 1.506(18) .
O18 C172 1.211(19) .
N1 C1 1.315(18) .
N1 C5 1.321(17) .
N2 C40 1.343(12) .
N2 C39 1.355(13) .
N3 C45 1.351(12) .
N3 C41 1.374(16) .
N4 C52 1.373(14) .
N4 C49 1.392(12) .
N4 H4B 0.8800 .
N5 C53 1.381(12) .
N5 C52 1.400(13) .
N5 H5A 0.8800 .
N6 C65 1.292(18) .
N6 C61 1.35(2) .
N7 C100 1.335(12) .
N7 C96 1.384(13) .
N8 C101 1.299(13) .
N8 C105 1.354(13) .
N9 C112 1.321(17) .
N9 C109 1.450(14) .
N9 H9B 0.8800 .
N10 C112 1.375(16) .
N10 C113 1.421(12) .
N10 H10G 0.8800 .
N11 C121 1.304(16) .
N11 C125 1.368(16) .
N12 C156 1.309(12) .
N12 C160 1.359(13) .
N13 C161 1.300(13) .
N13 C165 1.329(13) .
N14 C172 1.323(19) .
N14 C169 1.414(14) .
N14 H14K 0.8800 .
N15 C172 1.330(18) .
N15 C173 1.410(11) .
N15 H15J 0.8800 .
C1 C2 1.418(17) .
C1 C27 1.51(2) .
C2 C3 1.427(19) .
C2 H2A 0.9500 .
C3 C4 1.333(17) .
C3 C28 1.425(16) .
C4 C5 1.478(17) .
C4 H4A 0.9500 .
C5 C6 1.524(18) .
C6 H6A 0.9900 .
C6 H6B 0.9900 .
C7 C8 1.562(18) .
C7 H7A 0.9900 .
C7 H7B 0.9900 .
C8 C9 1.369(18) .
C8 C13 1.378(19) .
C9 C10 1.418(18) .
C9 H9A 0.9500 .
C10 C11 1.360(19) .
C10 H10A 0.9500 .
C11 C12 1.38(2) .
C11 C14 1.526(18) .
C12 C13 1.425(18) .
C12 H12A 0.9500 .
C13 H13A 0.9500 .
C14 O2 1.395(14) .
C14 H14A 0.9900 .
C14 H14B 0.9900 .
O2 C15 1.357(13) .
C15 C16 1.544(17) .
C15 H15A 0.9900 .
C15 H15B 0.9900 .
C16 O3 1.422(14) .
C16 H16A 0.9900 .
C16 H16B 0.9900 .
O3 C17 1.451(14) .
C17 C18 1.552(16) .
C17 H17A 0.9900 .
C17 H17B 0.9900 .
C18 O4 1.414(14) .
C18 H18A 0.9900 .
C18 H18B 0.9900 .
O4 C19 1.386(14) .
C19 C20 1.54(2) .
C19 H19A 0.9900 .
C19 H19B 0.9900 .
C20 C25 1.38(2) .
C20 C21 1.43(2) .
C21 C22 1.354(18) .
C21 H21A 0.9500 .
C22 C23 1.376(17) .
C22 H22A 0.9500 .
C23 C24 1.358(18) .
C23 C26 1.535(17) .
C24 C25 1.413(19) .
C24 H24A 0.9500 .
C25 H25A 0.9500 .
C26 H26A 0.9900 .
C26 H26B 0.9900 .
C27 H27A 0.9900 .
C27 H27B 0.9900 .
C28 C29 1.199(14) .
C29 C30 1.452(15) .
C30 C35 1.353(18) .
C30 C31 1.407(18) .
C31 C32 1.398(15) .
C31 H31A 0.9500 .
C32 C33 1.356(18) .
C32 H32A 0.9500 .
C33 C34 1.439(17) .
C33 C36 1.523(14) .
C34 C35 1.422(14) .
C34 H34A 0.9500 .
C35 H35A 0.9500 .
C36 C40 1.407(16) .
C36 C37 1.405(16) .
C37 C38 1.377(14) .
C37 H37A 0.9500 .
C38 C39 1.396(16) .
C38 H38A 0.9500 .
C39 C41 1.466(15) .
C40 H40A 0.9500 .
C41 C42 1.362(16) .
C42 C43 1.381(14) .
C42 H42A 0.9500 .
C43 C44 1.405(16) .
C43 H43A 0.9500 .
C44 C45 1.429(15) .
C44 C46 1.491(14) .
C45 H45A 0.9500 .
C46 C47 1.361(14) .
C46 C51 1.388(17) .
C47 C48 1.403(14) .
C47 H47A 0.9500 .
C48 C49 1.351(15) .
C48 H48A 0.9500 .
C49 C50 1.423(15) .
C50 C51 1.417(16) .
C50 H50A 0.9500 .
C51 H51A 0.9500 .
C53 C54 1.3900 .
C53 C58 1.3900 .
C54 C55 1.3900 .
C54 H54A 0.9500 .
C55 C56 1.3900 .
C55 C60 1.508(16) .
C56 C57 1.3900 .
C56 H56A 0.9500 .
C57 C58 1.3900 .
C57 C59 1.473(15) .
C58 H58A 0.9500 .
C59 F3 1.262(16) .
C59 F1 1.309(16) .
C59 F2 1.357(16) .
C60 F6 1.19(3) .
C60 F5 1.25(2) .
C60 F4 1.40(3) .
C61 C62 1.36(2) .
C61 C87 1.52(2) .
C62 C63 1.35(2) .
C62 H62A 0.9500 .
C63 C64 1.401(19) .
C63 C88 1.476(18) .
C64 C65 1.418(18) .
C64 H64A 0.9500 .
C65 C66 1.479(19) .
C66 H66A 0.9900 .
C66 H66B 0.9900 .
C67 C68 1.444(17) .
C67 H67A 0.9900 .
C67 H67B 0.9900 .
C68 C69 1.3900 .
C68 C73 1.3900 .
C69 C70 1.3900 .
C69 H69 0.9500 .
C70 C71 1.3900 .
C70 H70 0.9500 .
C71 C72 1.3900 .
C71 C74 1.53(2) .
C72 C73 1.3900 .
C72 H72 0.9500 .
C73 H73 0.9500 .
C74 O8 1.425(17) .
C74 H74A 0.9900 .
C74 H74B 0.9900 .
O8 C75 1.384(18) .
C75 C76 1.539(19) .
C75 H75A 0.9900 .
C75 H75B 0.9900 .
C76 O9 1.411(17) .
C76 H76A 0.9900 .
C76 H76B 0.9900 .
O9 C77 1.472(18) .
C77 C78 1.573(19) .
C77 H77A 0.9900 .
C77 H77B 0.9900 .
C78 O10 1.384(15) .
C78 H78A 0.9900 .
C78 H78B 0.9900 .
O10 C79 1.381(17) .
C79 C80 1.56(2) .
C79 H79A 0.9900 .
C79 H79B 0.9900 .
C80 C81 1.3900 .
C80 C85 1.3900 .
C81 C82 1.3900 .
C81 H81 0.9500 .
C82 C83 1.3900 .
C82 H82 0.9500 .
C83 C84 1.3900 .
C83 C86 1.565(19) .
C84 C85 1.3900 .
C84 H84 0.9500 .
C85 H85 0.9500 .
C86 H86A 0.9900 .
C86 H86B 0.9900 .
C87 H87A 0.9900 .
C87 H87B 0.9900 .
C88 C89 1.155(16) .
C89 C90 1.455(18) .
C90 C95 1.39(2) .
C90 C91 1.386(19) .
C91 C92 1.426(18) .
C91 H91A 0.9500 .
C92 C93 1.323(18) .
C92 H92A 0.9500 .
C93 C94 1.337(16) .
C93 C97 1.470(15) .
C94 C95 1.388(16) .
C94 H94A 0.9500 .
C95 H95A 0.9500 .
C96 C97 1.380(16) .
C96 H96A 0.9500 .
C97 C98 1.381(15) .
C98 C99 1.389(15) .
C98 H98A 0.9500 .
C99 C100 1.386(16) .
C99 H99A 0.9500 .
C100 C101 1.479(14) .
C101 C102 1.365(14) .
C102 C103 1.401(14) .
C102 H10B 0.9500 .
C103 C104 1.378(15) .
C103 H10C 0.9500 .
C104 C105 1.437(13) .
C104 C106 1.525(15) .
C105 H10D 0.9500 .
C106 C111 1.376(16) .
C106 C107 1.417(15) .
C107 C108 1.366(15) .
C107 H10E 0.9500 .
C108 C109 1.396(16) .
C108 H10F 0.9500 .
C109 C110 1.349(15) .
C110 C111 1.384(15) .
C110 H11A 0.9500 .
C111 H11B 0.9500 .
C113 C114 1.3900 .
C113 C118 1.3900 .
C114 C115 1.3900 .
C114 H11C 0.9500 .
C115 C116 1.3900 .
C115 C120 1.46(2) .
C116 C117 1.3900 .
C116 H11D 0.9500 .
C117 C118 1.3900 .
C117 C119 1.478(14) .
C118 H11E 0.9500 .
C119 F9 1.273(17) .
C119 F8 1.328(16) .
C119 F7 1.334(15) .
C120 F12 1.253(17) .
C120 F10 1.328(17) .
C120 F11 1.388(17) .
C121 C122 1.441(18) .
C121 C147 1.502(19) .
C122 C123 1.400(19) .
C122 H12B 0.9500 .
C123 C124 1.360(18) .
C123 C148 1.457(16) .
C124 C125 1.363(16) .
C124 H12C 0.9500 .
C125 C126 1.511(18) .
C126 H12D 0.9900 .
C126 H12E 0.9900 .
C127 C128 1.497(16) .
C127 H12F 0.9900 .
C127 H12G 0.9900 .
C128 C129 1.3900 .
C128 C133 1.3900 .
C129 C130 1.3900 .
C129 H12H 0.9500 .
C130 C131 1.3900 .
C130 H13B 0.9500 .
C131 C132 1.3900 .
C131 C134 1.381(18) .
C132 C133 1.3900 .
C132 H13C 0.9500 .
C133 H13D 0.9500 .
C134 O14 1.418(16) .
C134 H13F 0.9900 .
C134 H13G 0.9900 .
O14 C135 1.366(16) .
C135 C136 1.567(19) .
C135 H13E 0.9900 .
C135 H13H 0.9900 .
C136 O15 1.440(16) .
C136 H13I 0.9900 .
C136 H13P 0.9900 .
O15 C137 1.507(18) .
C137 C138 1.565(18) .
C137 H13J 0.9900 .
C137 H13K 0.9900 .
C138 O16 1.397(16) .
C138 H13L 0.9900 .
C138 H13M 0.9900 .
O16 C139 1.319(16) .
C139 C140 1.71(2) .
C139 H13N 0.9900 .
C139 H13O 0.9900 .
C140 C141 1.3900 .
C140 C145 1.3900 .
C141 C142 1.3900 .
C141 H141 0.9500 .
C142 C143 1.3900 .
C142 H142 0.9500 .
C143 C144 1.3900 .
C143 C146 1.42(2) .
C144 C145 1.3900 .
C144 H144 0.9500 .
C145 H145 0.9500 .
C146 H14G 0.9900 .
C146 H14H 0.9900 .
C147 H14I 0.9900 .
C147 H14J 0.9900 .
C148 C149 1.212(15) .
C149 C150 1.461(16) .
C150 C151 1.271(16) .
C150 C155 1.358(19) .
C151 C152 1.446(15) .
C151 H15C 0.9500 .
C152 C153 1.365(17) .
C152 H15D 0.9500 .
C153 C154 1.356(17) .
C153 C157 1.509(15) .
C154 C155 1.376(17) .
C154 H15E 0.9500 .
C155 H15F 0.9500 .
C156 C157 1.360(14) .
C156 H15G 0.9500 .
C157 C158 1.414(16) .
C158 C159 1.410(15) .
C158 H15H 0.9500 .
C159 C160 1.361(14) .
C159 H15I 0.9500 .
C160 C161 1.499(15) .
C161 C162 1.455(16) .
C162 C163 1.376(14) .
C162 H16C 0.9500 .
C163 C164 1.357(14) .
C163 H16D 0.9500 .
C164 C165 1.392(15) .
C164 C166 1.491(15) .
C165 H16E 0.9500 .
C166 C167 1.355(16) .
C166 C171 1.364(17) .
C167 C168 1.408(14) .
C167 H16F 0.9500 .
C168 C169 1.340(17) .
C168 H16G 0.9500 .
C169 C170 1.327(18) .
C170 C171 1.436(16) .
C170 H17C 0.9500 .
C171 H17D 0.9500 .
C173 C174 1.3900 .
C173 C178 1.3900 .
C174 C175 1.3900 .
C174 H17E 0.9500 .
C175 C176 1.3900 .
C175 C179 1.508(14) .
C176 C177 1.3900 .
C176 H17F 0.9500 .
C177 C178 1.3900 .
C177 C180 1.502(14) .
C178 H17G 0.9500 .
C179 F15 1.291(14) .
C179 F13 1.317(15) .
C179 F14 1.352(16) .
C180 F18 1.272(17) .
C180 F17 1.325(16) .
C180 F16 1.327(15) .
Cl1 O24 1.331(11) .
Cl1 O22 1.365(12) .
Cl1 O23 1.394(12) .
Cl1 O21 1.524(11) .
Cl2 O28 1.516(18) .
Cl2 O27 1.555(18) .
Cl2 O25 1.58(2) .
Cl2 O26 1.98(2) .
Cl3 O32 1.360(11) .
Cl3 O30 1.378(10) .
Cl3 O31 1.410(10) .
Cl3 O29 1.517(10) .
Cl4 O35 1.386(8) .
Cl4 O36 1.430(11) .
Cl4 O34 1.456(12) .
Cl4 O33 1.476(10) .
Cl5 O38 1.370(16) .
Cl5 O40 1.368(15) .
Cl5 O39 1.398(15) .
Cl5 O37 1.514(15) .
Cl5' O38' 1.367(14) .
Cl5' O39' 1.379(14) .
Cl5' O40' 1.391(14) .
Cl5' O37' 1.479(13) .
Cl6 O43 1.355(11) .
Cl6 O42 1.346(10) .
Cl6 O44 1.372(11) .
Cl6 O41 1.569(12) .
N16 C181 1.16(3) .
C181 C182 1.45(3) .
N17 C183 1.32(4) .
C183 C184 1.47(4) .
N18 C185 1.14(2) .
C185 C186 1.41(3) .
N19 C188 1.09(4) .
C187 C188 1.58(4) .
N20 C189 1.65(7) .
C189 C190 1.01(5) .
N21 C192 1.10(5) .
C191 C192 1.37(5) .

loop_
_geom_torsion_atom_site_label_1
_geom_torsion_atom_site_label_2
_geom_torsion_atom_site_label_3
_geom_torsion_atom_site_label_4
_geom_torsion
_geom_torsion_site_symmetry_1
_geom_torsion_site_symmetry_2
_geom_torsion_site_symmetry_3
_geom_torsion_site_symmetry_4
C5 N1 C1 C2 2(2) . . . .
Zn1 N1 C1 C2 176.5(10) . . . .
C5 N1 C1 C27 -173.6(13) . . . .
Zn1 N1 C1 C27 1(2) . . . .
N1 C1 C2 C3 -4(2) . . . .
C27 C1 C2 C3 172.3(14) . . . .
C1 C2 C3 C4 3(2) . . . .
C1 C2 C3 C28 -176.6(13) . . . .
C2 C3 C4 C5 -1(2) . . . .
C28 C3 C4 C5 178.6(11) . . . .
C1 N1 C5 C4 0(2) . . . .
Zn1 N1 C5 C4 -174.6(8) . . . .
C1 N1 C5 C6 178.3(13) . . . .
Zn1 N1 C5 C6 3.7(17) . . . .
C3 C4 C5 N1 -0.8(19) . . . .
C3 C4 C5 C6 -179.1(13) . . . .
C7 O1 C6 C5 179.6(11) . . . .
Zn1 O1 C6 C5 -21.2(12) . . . .
N1 C5 C6 O1 12.1(17) . . . .
C4 C5 C6 O1 -169.6(11) . . . .
C6 O1 C7 C8 -173.0(12) . . . .
Zn1 O1 C7 C8 34.6(18) . . . .
O1 C7 C8 C9 -103.0(17) . . . .
O1 C7 C8 C13 76.6(17) . . . .
C13 C8 C9 C10 -1(2) . . . .
C7 C8 C9 C10 178.5(13) . . . .
C8 C9 C10 C11 4(2) . . . .
C9 C10 C11 C12 -3(3) . . . .
C9 C10 C11 C14 178.2(14) . . . .
C10 C11 C12 C13 -2(3) . . . .
C14 C11 C12 C13 176.9(13) . . . .
C9 C8 C13 C12 -4(2) . . . .
C7 C8 C13 C12 176.2(14) . . . .
C11 C12 C13 C8 6(2) . . . .
C10 C11 C14 O2 132.7(16) . . . .
C12 C11 C14 O2 -46(2) . . . .
C11 C14 O2 C15 -174.2(12) . . . .
C14 O2 C15 C16 178.9(14) . . . .
O2 C15 C16 O3 -56.9(17) . . . .
C15 C16 O3 C17 -174.0(12) . . . .
C16 O3 C17 C18 -167.3(12) . . . .
O3 C17 C18 O4 -72.7(18) . . . .
C17 C18 O4 C19 -169.8(14) . . . .
C18 O4 C19 C20 -75(2) . . . .
O4 C19 C20 C25 87(3) . . . .
O4 C19 C20 C21 -95(2) . . . .
C25 C20 C21 C22 1(3) . . . .
C19 C20 C21 C22 -176.8(15) . . . .
C20 C21 C22 C23 -1(2) . . . .
C21 C22 C23 C24 -1(2) . . . .
C21 C22 C23 C26 179.9(13) . . . .
C22 C23 C24 C25 3(3) . . . .
C26 C23 C24 C25 -178.4(14) . . . .
C21 C20 C25 C24 0(3) . . . .
C19 C20 C25 C24 178.1(16) . . . .
C23 C24 C25 C20 -2(3) . . . .
C27 O5 C26 C23 124.0(13) . . . .
Zn1 O5 C26 C23 -70.7(14) . . . .
C22 C23 C26 O5 129.3(14) . . . .
C24 C23 C26 O5 -49.3(18) . . . .
C26 O5 C27 C1 158.6(12) . . . .
Zn1 O5 C27 C1 -8.6(16) . . . .
N1 C1 C27 O5 5(2) . . . .
C2 C1 C27 O5 -171.2(13) . . . .
C35 C30 C31 C32 3(2) . . . .
C29 C30 C31 C32 179.6(12) . . . .
C30 C31 C32 C33 -2(2) . . . .
C31 C32 C33 C34 3(2) . . . .
C31 C32 C33 C36 176.0(11) . . . .
C32 C33 C34 C35 -4.2(19) . . . .
C36 C33 C34 C35 -177.5(10) . . . .
C31 C30 C35 C34 -4(2) . . . .
C29 C30 C35 C34 179.4(11) . . . .
C33 C34 C35 C30 4.4(18) . . . .
C32 C33 C36 C40 151.6(14) . . . .
C34 C33 C36 C40 -35.3(17) . . . .
C32 C33 C36 C37 -31(2) . . . .
C34 C33 C36 C37 141.9(13) . . . .
C40 C36 C37 C38 -4(2) . . . .
C33 C36 C37 C38 179.2(12) . . . .
C36 C37 C38 C39 5(2) . . . .
C40 N2 C39 C38 2(2) . . . .
Zn3 N2 C39 C38 -179.5(11) . . . .
C40 N2 C39 C41 177.8(12) . . . .
Zn3 N2 C39 C41 -4.2(17) . . . .
C37 C38 C39 N2 -4(2) . . . .
C37 C38 C39 C41 -179.2(13) . . . .
C39 N2 C40 C36 -1(2) . . . .
Zn3 N2 C40 C36 -179.2(9) . . . .
C37 C36 C40 N2 2(2) . . . .
C33 C36 C40 N2 179.2(11) . . . .
C45 N3 C41 C42 5(2) . . . .
Zn3 N3 C41 C42 177.8(12) . . . .
C45 N3 C41 C39 -177.9(12) . . . .
Zn3 N3 C41 C39 -4.8(16) . . . .
N2 C39 C41 C42 -176.7(15) . . . .
C38 C39 C41 C42 -1(2) . . . .
N2 C39 C41 N3 6(2) . . . .
C38 C39 C41 N3 -178.8(13) . . . .
N3 C41 C42 C43 -5(2) . . . .
C39 C41 C42 C43 177.6(14) . . . .
C41 C42 C43 C44 2(2) . . . .
C42 C43 C44 C45 2(2) . . . .
C42 C43 C44 C46 -177.2(14) . . . .
C41 N3 C45 C44 -1(2) . . . .
Zn3 N3 C45 C44 -173.6(10) . . . .
C43 C44 C45 N3 -2(2) . . . .
C46 C44 C45 N3 176.7(12) . . . .
C43 C44 C46 C47 -17(2) . . . .
C45 C44 C46 C47 164.3(14) . . . .
C43 C44 C46 C51 163.9(16) . . . .
C45 C44 C46 C51 -15(2) . . . .
C51 C46 C47 C48 -2(3) . . . .
C44 C46 C47 C48 178.9(14) . . . .
C46 C47 C48 C49 5(3) . . . .
C47 C48 C49 N4 177.3(14) . . . .
C47 C48 C49 C50 -4(2) . . . .
C52 N4 C49 C48 -171.9(15) . . . .
C52 N4 C49 C50 10(3) . . . .
C48 C49 C50 C51 2(3) . . . .
N4 C49 C50 C51 180.0(15) . . . .
C47 C46 C51 C50 -1(3) . . . .
C44 C46 C51 C50 178.5(15) . . . .
C49 C50 C51 C46 1(3) . . . .
C49 N4 C52 O6 -3(3) . . . .
C49 N4 C52 N5 177.1(13) . . . .
C53 N5 C52 O6 -7(2) . . . .
C53 N5 C52 N4 172.8(12) . . . .
C52 N5 C53 C54 -14.9(18) . . . .
C52 N5 C53 C58 162.4(12) . . . .
N5 C53 C54 C55 177.1(12) . . . .
C58 C53 C54 C55 0.0 . . . .
C53 C54 C55 C56 0.0 . . . .
C53 C54 C55 C60 173.9(19) . . . .
C54 C55 C56 C57 0.0 . . . .
C60 C55 C56 C57 -174(2) . . . .
C55 C56 C57 C58 0.0 . . . .
C55 C56 C57 C59 -179.5(14) . . . .
C56 C57 C58 C53 0.0 . . . .
C59 C57 C58 C53 179.5(13) . . . .
N5 C53 C58 C57 -177.4(10) . . . .
C54 C53 C58 C57 0.0 . . . .
C56 C57 C59 F3 149.9(15) . . . .
C58 C57 C59 F3 -30(2) . . . .
C56 C57 C59 F1 26(2) . . . .
C58 C57 C59 F1 -153.9(13) . . . .
C56 C57 C59 F2 -87.9(15) . . . .
C58 C57 C59 F2 92.6(14) . . . .
C54 C55 C60 F6 -14(4) . . . .
C56 C55 C60 F6 160(3) . . . .
C54 C55 C60 F5 -156(2) . . . .
C56 C55 C60 F5 18(4) . . . .
C54 C55 C60 F4 98(2) . . . .
C56 C55 C60 F4 -88.3(18) . . . .
C65 N6 C61 C62 -8(3) . . . .
Zn2 N6 C61 C62 177.7(15) . . . .
C65 N6 C61 C87 -170.9(16) . . . .
Zn2 N6 C61 C87 15(3) . . . .
N6 C61 C62 C63 7(3) . . . .
C87 C61 C62 C63 168(2) . . . .
C61 C62 C63 C64 -4(3) . . . .
C61 C62 C63 C88 178.2(17) . . . .
C62 C63 C64 C65 3(2) . . . .
C88 C63 C64 C65 -179.3(13) . . . .
C61 N6 C65 C64 8(2) . . . .
Zn2 N6 C65 C64 -178.4(10) . . . .
C61 N6 C65 C66 178.6(16) . . . .
Zn2 N6 C65 C66 -7.6(18) . . . .
C63 C64 C65 N6 -5(2) . . . .
C63 C64 C65 C66 -175.8(14) . . . .
C67 O7 C66 C65 177.3(16) . . . .
Zn2 O7 C66 C65 -9.0(18) . . . .
N6 C65 C66 O7 11(2) . . . .
C64 C65 C66 O7 -177.9(14) . . . .
C66 O7 C67 C68 -177.6(17) . . . .
Zn2 O7 C67 C68 11(3) . . . .
O7 C67 C68 C69 -86.2(19) . . . .
O7 C67 C68 C73 101.1(19) . . . .
C73 C68 C69 C70 0.0 . . . .
C67 C68 C69 C70 -172.4(14) . . . .
C68 C69 C70 C71 0.0 . . . .
C69 C70 C71 C72 0.0 . . . .
C69 C70 C71 C74 178.0(15) . . . .
C70 C71 C72 C73 0.0 . . . .
C74 C71 C72 C73 -177.6(18) . . . .
C71 C72 C73 C68 0.0 . . . .
C69 C68 C73 C72 0.0 . . . .
C67 C68 C73 C72 173.0(12) . . . .
C72 C71 C74 O8 -38(3) . . . .
C70 C71 C74 O8 143.9(16) . . . .
C71 C74 O8 C75 -147(2) . . . .
C74 O8 C75 C76 174.7(19) . . . .
O8 C75 C76 O9 -107(2) . . . .
C75 C76 O9 C77 162.6(18) . . . .
C76 O9 C77 C78 174.8(17) . . . .
O9 C77 C78 O10 71(2) . . . .
C77 C78 O10 C79 176(2) . . . .
C78 O10 C79 C80 -176.2(18) . . . .
O10 C79 C80 C81 76(2) . . . .
O10 C79 C80 C85 -99.8(19) . . . .
C85 C80 C81 C82 0.0 . . . .
C79 C80 C81 C82 -175.6(14) . . . .
C80 C81 C82 C83 0.0 . . . .
C81 C82 C83 C84 0.0 . . . .
C81 C82 C83 C86 177.0(14) . . . .
C82 C83 C84 C85 0.0 . . . .
C86 C83 C84 C85 -177.4(12) . . . .
C83 C84 C85 C80 0.0 . . . .
C81 C80 C85 C84 0.0 . . . .
C79 C80 C85 C84 175.8(13) . . . .
C87 O11 C86 C83 154.1(16) . . . .
Zn2 O11 C86 C83 -58(3) . . . .
C82 C83 C86 O11 -56(2) . . . .
C84 C83 C86 O11 121.4(16) . . . .
C86 O11 C87 C61 -174(2) . . . .
Zn2 O11 C87 C61 29(2) . . . .
N6 C61 C87 O11 -29(3) . . . .
C62 C61 C87 O11 169(2) . . . .
C95 C90 C91 C92 4(3) . . . .
C89 C90 C91 C92 -178.2(19) . . . .
C90 C91 C92 C93 0(3) . . . .
C91 C92 C93 C94 -4(3) . . . .
C91 C92 C93 C97 177.1(17) . . . .
C92 C93 C94 C95 3(3) . . . .
C97 C93 C94 C95 -177.7(15) . . . .
C93 C94 C95 C90 1(3) . . . .
C91 C90 C95 C94 -5(3) . . . .
C89 C90 C95 C94 177.5(17) . . . .
C100 N7 C96 C97 6(2) . . . .
Zn1 N7 C96 C97 177.4(11) . . . .
N7 C96 C97 C98 -4(2) . . . .
N7 C96 C97 C93 178.5(13) . . . .
C94 C93 C97 C98 148.5(17) . . . .
C92 C93 C97 C98 -32(3) . . . .
C94 C93 C97 C96 -34(3) . . . .
C92 C93 C97 C96 144.9(18) . . . .
C96 C97 C98 C99 2(2) . . . .
C93 C97 C98 C99 179.7(14) . . . .
C97 C98 C99 C100 -2(2) . . . .
C96 N7 C100 C99 -5(2) . . . .
Zn1 N7 C100 C99 -177.9(11) . . . .
C96 N7 C100 C101 179.1(12) . . . .
Zn1 N7 C100 C101 6.7(16) . . . .
C98 C99 C100 N7 4(2) . . . .
C98 C99 C100 C101 178.9(14) . . . .
C105 N8 C101 C102 -2(2) . . . .
Zn1 N8 C101 C102 179.4(11) . . . .
C105 N8 C101 C100 -179.7(12) . . . .
Zn1 N8 C101 C100 1.6(17) . . . .
N7 C100 C101 N8 -5.5(19) . . . .
C99 C100 C101 N8 179.3(14) . . . .
N7 C100 C101 C102 176.6(13) . . . .
C99 C100 C101 C102 1(2) . . . .
N8 C101 C102 C103 3(2) . . . .
C100 C101 C102 C103 -179.3(13) . . . .
C101 C102 C103 C104 -2(2) . . . .
C102 C103 C104 C105 -1(2) . . . .
C102 C103 C104 C106 173.1(13) . . . .
C101 N8 C105 C104 -1(2) . . . .
Zn1 N8 C105 C104 178.1(10) . . . .
C103 C104 C105 N8 2(2) . . . .
C106 C104 C105 N8 -172.2(13) . . . .
C103 C104 C106 C111 -135.3(16) . . . .
C105 C104 C106 C111 38(2) . . . .
C103 C104 C106 C107 46(2) . . . .
C105 C104 C106 C107 -140.0(13) . . . .
C111 C106 C107 C108 3(2) . . . .
C104 C106 C107 C108 -178.5(13) . . . .
C106 C107 C108 C109 -3(2) . . . .
C107 C108 C109 C110 1(2) . . . .
C107 C108 C109 N9 -179.3(12) . . . .
C112 N9 C109 C110 26(2) . . . .
C112 N9 C109 C108 -154.2(16) . . . .
C108 C109 C110 C111 2(2) . . . .
N9 C109 C110 C111 -177.9(13) . . . .
C107 C106 C111 C110 0(2) . . . .
C104 C106 C111 C110 -178.6(13) . . . .
C109 C110 C111 C106 -2(2) . . . .
C109 N9 C112 O12 -3(3) . . . .
C109 N9 C112 N10 179.4(13) . . . .
C113 N10 C112 O12 -21(3) . . . .
C113 N10 C112 N9 156.9(14) . . . .
C112 N10 C113 C114 -179.4(15) . . . .
C112 N10 C113 C118 -4(2) . . . .
C118 C113 C114 C115 0.0 . . . .
N10 C113 C114 C115 175.5(12) . . . .
C113 C114 C115 C116 0.0 . . . .
C113 C114 C115 C120 175.9(14) . . . .
C114 C115 C116 C117 0.0 . . . .
C120 C115 C116 C117 -175.5(16) . . . .
C115 C116 C117 C118 0.0 . . . .
C115 C116 C117 C119 -178.8(16) . . . .
C116 C117 C118 C113 0.0 . . . .
C119 C117 C118 C113 178.7(16) . . . .
C114 C113 C118 C117 0.0 . . . .
N10 C113 C118 C117 -175.0(13) . . . .
C118 C117 C119 F9 -125.9(18) . . . .
C116 C117 C119 F9 53(2) . . . .
C118 C117 C119 F8 111.8(14) . . . .
C116 C117 C119 F8 -69.4(19) . . . .
C118 C117 C119 F7 -1(2) . . . .
C116 C117 C119 F7 178.1(13) . . . .
C116 C115 C120 F12 -142.8(18) . . . .
C114 C115 C120 F12 41(3) . . . .
C116 C115 C120 F10 77(2) . . . .
C114 C115 C120 F10 -98.8(19) . . . .
C116 C115 C120 F11 -29(2) . . . .
C114 C115 C120 F11 155.3(13) . . . .
C125 N11 C121 C122 -2(2) . . . .
Zn3 N11 C121 C122 179.7(11) . . . .
C125 N11 C121 C147 173.9(13) . . . .
Zn3 N11 C121 C147 -4.8(19) . . . .
N11 C121 C122 C123 3(2) . . . .
C147 C121 C122 C123 -172.1(14) . . . .
C121 C122 C123 C124 -5(2) . . . .
C121 C122 C123 C148 178.8(12) . . . .
C122 C123 C124 C125 6(2) . . . .
C148 C123 C124 C125 -178.9(13) . . . .
C123 C124 C125 N11 -4(2) . . . .
C123 C124 C125 C126 172.3(13) . . . .
C121 N11 C125 C124 2(2) . . . .
Zn3 N11 C125 C124 -179.7(10) . . . .
C121 N11 C125 C126 -174.5(13) . . . .
Zn3 N11 C125 C126 4.2(16) . . . .
C127 O13 C126 C125 173.4(12) . . . .
Zn3 O13 C126 C125 29.1(14) . . . .
C124 C125 C126 O13 161.2(13) . . . .
N11 C125 C126 O13 -22.5(17) . . . .
C126 O13 C127 C128 159.3(13) . . . .
Zn3 O13 C127 C128 -60.4(16) . . . .
O13 C127 C128 C129 -73.6(15) . . . .
O13 C127 C128 C133 108.3(12) . . . .
C133 C128 C129 C130 0.0 . . . .
C127 C128 C129 C130 -178.0(12) . . . .
C128 C129 C130 C131 0.0 . . . .
C129 C130 C131 C132 0.0 . . . .
C129 C130 C131 C134 174.9(15) . . . .
C130 C131 C132 C133 0.0 . . . .
C134 C131 C132 C133 -174.6(16) . . . .
C131 C132 C133 C128 0.0 . . . .
C129 C128 C133 C132 0.0 . . . .
C127 C128 C133 C132 178.2(11) . . . .
C132 C131 C134 O14 -93.0(18) . . . .
C130 C131 C134 O14 92.2(17) . . . .
C131 C134 O14 C135 -162.0(17) . . . .
C134 O14 C135 C136 166.0(17) . . . .
O14 C135 C136 O15 61(2) . . . .
C135 C136 O15 C137 -178.5(15) . . . .
C136 O15 C137 C138 169.7(15) . . . .
O15 C137 C138 O16 -95(2) . . . .
C137 C138 O16 C139 -166(2) . . . .
C138 O16 C139 C140 -170.1(18) . . . .
O16 C139 C140 C141 -25(3) . . . .
O16 C139 C140 C145 138.8(18) . . . .
C145 C140 C141 C142 0.0 . . . .
C139 C140 C141 C142 163.1(16) . . . .
C140 C141 C142 C143 0.0 . . . .
C141 C142 C143 C144 0.0 . . . .
C141 C142 C143 C146 -174.7(17) . . . .
C142 C143 C144 C145 0.0 . . . .
C146 C143 C144 C145 175.9(13) . . . .
C143 C144 C145 C140 0.0 . . . .
C141 C140 C145 C144 0.0 . . . .
C139 C140 C145 C144 -165.0(13) . . . .
C142 C143 C146 O17 33(2) . . . .
C144 C143 C146 O17 -142.3(12) . . . .
C147 O17 C146 C143 -137.3(16) . . . .
Zn3 O17 C146 C143 70(2) . . . .
C146 O17 C147 C121 -172.7(14) . . . .
Zn3 O17 C147 C121 -15.5(17) . . . .
N11 C121 C147 O17 14(2) . . . .
C122 C121 C147 O17 -170.3(14) . . . .
C155 C150 C151 C152 0(3) . . . .
C149 C150 C151 C152 -179.5(17) . . . .
C150 C151 C152 C153 1(3) . . . .
C151 C152 C153 C154 -2(3) . . . .
C151 C152 C153 C157 175.8(15) . . . .
C152 C153 C154 C155 2(3) . . . .
C157 C153 C154 C155 -175.6(18) . . . .
C151 C150 C155 C154 0(3) . . . .
C149 C150 C155 C154 179.6(18) . . . .
C153 C154 C155 C150 -1(3) . . . .
C160 N12 C156 C157 2(2) . . . .
Zn2 N12 C156 C157 177.3(12) . . . .
N12 C156 C157 C158 -5(3) . . . .
N12 C156 C157 C153 179.5(15) . . . .
C154 C153 C157 C156 175.5(18) . . . .
C152 C153 C157 C156 -3(3) . . . .
C154 C153 C157 C158 0(3) . . . .
C152 C153 C157 C158 -178.3(17) . . . .
C156 C157 C158 C159 5(3) . . . .
C153 C157 C158 C159 -178.7(15) . . . .
C157 C158 C159 C160 -4(3) . . . .
C158 C159 C160 N12 1(2) . . . .
C158 C159 C160 C161 -177.1(16) . . . .
C156 N12 C160 C159 -1(2) . . . .
Zn2 N12 C160 C159 -176.2(12) . . . .
C156 N12 C160 C161 178.0(12) . . . .
Zn2 N12 C160 C161 2.5(15) . . . .
C165 N13 C161 C162 5(2) . . . .
Zn2 N13 C161 C162 -175.9(11) . . . .
C165 N13 C161 C160 -179.2(13) . . . .
Zn2 N13 C161 C160 -0.2(18) . . . .
C159 C160 C161 N13 177.1(15) . . . .
N12 C160 C161 N13 -2(2) . . . .
C159 C160 C161 C162 -7(2) . . . .
N12 C160 C161 C162 174.1(13) . . . .
N13 C161 C162 C163 -2(2) . . . .
C160 C161 C162 C163 -177.6(13) . . . .
C161 C162 C163 C164 -2(2) . . . .
C162 C163 C164 C165 2(2) . . . .
C162 C163 C164 C166 -179.9(14) . . . .
C161 N13 C165 C164 -5(2) . . . .
Zn2 N13 C165 C164 176.3(11) . . . .
C163 C164 C165 N13 1(2) . . . .
C166 C164 C165 N13 -176.9(14) . . . .
C163 C164 C166 C167 -39(2) . . . .
C165 C164 C166 C167 139.1(16) . . . .
C163 C164 C166 C171 139.8(15) . . . .
C165 C164 C166 C171 -42(2) . . . .
C171 C166 C167 C168 2(2) . . . .
C164 C166 C167 C168 -179.0(12) . . . .
C166 C167 C168 C169 -2(2) . . . .
C167 C168 C169 C170 1(2) . . . .
C167 C168 C169 N14 -176.4(12) . . . .
C172 N14 C169 C168 -165.6(17) . . . .
C172 N14 C169 C170 17(3) . . . .
C168 C169 C170 C171 -1(2) . . . .
N14 C169 C170 C171 176.4(13) . . . .
C167 C166 C171 C170 -2(2) . . . .
C164 C166 C171 C170 179.0(12) . . . .
C169 C170 C171 C166 2(2) . . . .
C169 N14 C172 O18 -5(3) . . . .
C169 N14 C172 N15 -178.7(14) . . . .
C173 N15 C172 O18 19(3) . . . .
C173 N15 C172 N14 -166.6(14) . . . .
C172 N15 C173 C174 -166.1(15) . . . .
C172 N15 C173 C178 15(2) . . . .
C178 C173 C174 C175 0.0 . . . .
N15 C173 C174 C175 -178.6(11) . . . .
C173 C174 C175 C176 0.0 . . . .
C173 C174 C175 C179 177.9(14) . . . .
C174 C175 C176 C177 0.0 . . . .
C179 C175 C176 C177 -177.8(14) . . . .
C175 C176 C177 C178 0.0 . . . .
C175 C176 C177 C180 -172.5(14) . . . .
C176 C177 C178 C173 0.0 . . . .
C180 C177 C178 C173 172.4(15) . . . .
C174 C173 C178 C177 0.0 . . . .
N15 C173 C178 C177 178.5(12) . . . .
C176 C175 C179 F15 -19(2) . . . .
C174 C175 C179 F15 163.0(14) . . . .
C176 C175 C179 F13 -144.0(13) . . . .
C174 C175 C179 F13 38(2) . . . .
C176 C175 C179 F14 97.9(14) . . . .
C174 C175 C179 F14 -79.9(16) . . . .
C176 C177 C180 F18 86(2) . . . .
C178 C177 C180 F18 -87(2) . . . .
C176 C177 C180 F17 -151.2(12) . . . .
C178 C177 C180 F17 36(2) . . . .
C176 C177 C180 F16 -38(2) . . . .
C178 C177 C180 F16 149.2(12) . . . .
O32 Cl3 O29 Zn2 36.9(14) . . . .
O30 Cl3 O29 Zn2 -105.6(11) . . . .
O31 Cl3 O29 Zn2 150.7(9) . . . .
